data_7245618
loop_
_publ_author_name
'Hu, Cong'
'Li, Ying-Yu'
'Qiu, Qi-Ming'
'Han, Hong-Liang'
'Gu, Chao-Yue'
'Yang, Yu-Ping'
'Dai, Li-Xiong'
'Jin, Qiong-Hua'

_publ_section_title
;
 Efficient dye degradation and THz spectra of {PMo12} based rare earth
 phosphine oxide complexes
;
_journal_name_full CrystEngComm
_journal_paper_doi 10.1039/D2CE00989G
_journal_year 2022
_chemical_formula_sum 'C32 H77 Mo12 N O59 P7 Y'
_chemical_formula_weight 2876.93
_space_group_IT_number 14
_space_group_name_Hall '-P 2ybc'
_space_group_name_H-M_alt 'P 1 21/c 1'
_symmetry_cell_setting monoclinic
_symmetry_space_group_name_H-M 'P 1 21/c 1'
_atom_sites_solution_hydrogens geom
_atom_sites_solution_primary direct
_atom_sites_solution_secondary difmap
_audit_creation_method SHELXL-97
_audit_update_record
;
2022-06-15 deposited with the CCDC.	2022-08-26 downloaded from the CCDC.
;
_cell_angle_alpha 90.00
_cell_angle_beta 113.517(6)
_cell_angle_gamma 90.00
_cell_formula_units_Z 4
_cell_length_a 25.403(12)
_cell_length_b 14.473(7)
_cell_length_c 24.145(11)
_cell_measurement_reflns_used 9242
_cell_measurement_temperature 298(2)
_cell_measurement_theta_max 25.111
_cell_measurement_theta_min 2.145
_cell_volume 8140(7)
_computing_cell_refinement 'Bruker SMART'
_computing_data_collection 'Bruker SMART'
_computing_data_reduction 'Bruker SAINT'
_computing_molecular_graphics 'Bruker SHELXTL'
_computing_publication_material 'Bruker SHELXTL'
_computing_structure_refinement 'SHELXL-97 (Sheldrick, 1997)'
_computing_structure_solution 'SHELXS-97 (Sheldrick, 1990)'
_diffrn_ambient_temperature 298(2)
_diffrn_measured_fraction_theta_full 0.998
_diffrn_measured_fraction_theta_max 0.998
_diffrn_measurement_device_type 'CCD area detector'
_diffrn_measurement_method 'phi and omega scans'
_diffrn_radiation_monochromator graphite
_diffrn_radiation_source 'fine-focus sealed tube'
_diffrn_radiation_type MoK\a
_diffrn_radiation_wavelength 0.71073
_diffrn_reflns_av_R_equivalents 0.0887
_diffrn_reflns_av_sigmaI/netI 0.1033
_diffrn_reflns_limit_h_max 30
_diffrn_reflns_limit_h_min -30
_diffrn_reflns_limit_k_max 17
_diffrn_reflns_limit_k_min -16
_diffrn_reflns_limit_l_max 16
_diffrn_reflns_limit_l_min -28
_diffrn_reflns_number 40314
_diffrn_reflns_theta_full 25.02
_diffrn_reflns_theta_max 25.02
_diffrn_reflns_theta_min 2.06
_exptl_absorpt_coefficient_mu 2.728
_exptl_absorpt_correction_T_max 0.4949
_exptl_absorpt_correction_T_min 0.3866
_exptl_absorpt_correction_type multi-scan
_exptl_absorpt_process_details sadabs
_exptl_crystal_colour yellow
_exptl_crystal_density_diffrn 2.348
_exptl_crystal_density_method 'not measured'
_exptl_crystal_description block
_exptl_crystal_F_000 5584
_exptl_crystal_size_max 0.43
_exptl_crystal_size_mid 0.40
_exptl_crystal_size_min 0.30
_refine_diff_density_max 1.267
_refine_diff_density_min -1.578
_refine_diff_density_rms 0.195
_refine_ls_extinction_method none
_refine_ls_goodness_of_fit_ref 1.068
_refine_ls_hydrogen_treatment mixed
_refine_ls_matrix_type full
_refine_ls_number_parameters 1061
_refine_ls_number_reflns 14333
_refine_ls_number_restraints 2466
_refine_ls_restrained_S_all 1.041
_refine_ls_R_factor_all 0.1352
_refine_ls_R_factor_gt 0.0866
_refine_ls_shift/su_max 0.001
_refine_ls_shift/su_mean 0.000
_refine_ls_structure_factor_coef Fsqd
_refine_ls_weighting_details 'calc w=1/[\s^2^(Fo^2^)+(0.0326P)^2^+195.2751P] where P=(Fo^2^+2Fc^2^)/3'
_refine_ls_weighting_scheme calc
_refine_ls_wR_factor_gt 0.1685
_refine_ls_wR_factor_ref 0.1845
_reflns_number_gt 9202
_reflns_number_total 14333
_reflns_threshold_expression >2sigma(I)
_cod_data_source_file d2ce00989g2.cif
_cod_data_source_block 201124c
_cod_depositor_comments
;
The following automatic conversions were performed:

data item '_symmetry_cell_setting' value 'Monoclinic' was changed to
'monoclinic' in accordance with the
/home/data/users/saulius/crontab/automatic-downloads/rss-feeds/RSC/lib/dictionaries/cif_core.dic
dictionary named 'cif_core.dic' version 2.4.2 last updated on
2011-04-26.

Automatic conversion script
Id: cif_fix_values 7556 2019-12-06 15:28:31Z antanas 
;
_cod_original_cell_volume 8140(6)
_cod_original_sg_symbol_H-M P2(1)/c
_cod_database_code 7245618

loop_
_symmetry_equiv_pos_as_xyz
'x, y, z'
'-x, y+1/2, -z+1/2'
'-x, -y, -z'
'x, -y-1/2, z-1/2'

loop_
_atom_site_label
_atom_site_type_symbol
_atom_site_fract_x
_atom_site_fract_y
_atom_site_fract_z
_atom_site_U_iso_or_equiv
_atom_site_adp_type
_atom_site_occupancy
_atom_site_symmetry_multiplicity
_atom_site_calc_flag
_atom_site_refinement_flags
_atom_site_disorder_assembly
_atom_site_disorder_group
Y1 Y 0.75730(5) 0.53618(9) 0.75688(6) 0.0304(3) Uani 1 1 d . . .
Mo1 Mo 0.56647(5) 0.81034(9) 0.59436(6) 0.0405(3) Uani 1 1 d . . .
Mo2 Mo 0.49432(6) 0.77747(9) 0.43722(7) 0.0431(4) Uani 1 1 d . . .
Mo3 Mo 0.41530(6) 0.82577(10) 0.52555(7) 0.0449(4) Uani 1 1 d . . .
Mo4 Mo 0.41246(6) 1.05270(10) 0.57770(7) 0.0444(4) Uani 1 1 d . . .
Mo5 Mo 0.56210(5) 1.02927(10) 0.65780(6) 0.0403(3) Uani 1 1 d . . .
Mo6 Mo 0.65032(5) 0.99498(10) 0.57832(6) 0.0416(4) Uani 1 1 d . . .
Mo7 Mo 0.96694(5) 0.79114(8) 0.05440(6) 0.0355(3) Uani 1 1 d . . .
Mo8 Mo 1.02327(6) 0.98089(10) 0.15307(6) 0.0423(3) Uani 1 1 d . . .
Mo9 Mo 1.11225(6) 0.85772(10) 0.09743(7) 0.0474(4) Uani 1 1 d . . .
Mo10 Mo 1.07749(6) 0.85695(10) -0.05917(7) 0.0471(4) Uani 1 1 d . . .
Mo11 Mo 0.92878(5) 0.82082(9) -0.10196(6) 0.0342(3) Uani 1 1 d . . .
Mo12 Mo 0.85619(5) 0.94688(9) -0.02810(6) 0.0398(3) Uani 1 1 d . . .
N1 N 0.6006(8) 0.4867(15) 0.5657(9) 0.101(7) Uani 1 1 d . . .
O1 O 0.7964(4) 0.5389(7) 0.8585(5) 0.050(2) Uani 1 1 d U . .
O2 O 0.8685(5) 0.5482(8) 0.9654(5) 0.058(3) Uani 1 1 d DU . .
O3 O 0.7682(5) 0.5238(7) 0.9466(5) 0.062(3) Uani 1 1 d DU . .
O4 O 0.7179(5) 0.6618(7) 0.7809(5) 0.052(2) Uani 1 1 d U . .
O5 O 0.6429(6) 0.7512(10) 0.7901(6) 0.085(3) Uani 1 1 d DU . .
O6 O 0.7369(6) 0.8284(9) 0.8117(6) 0.079(3) Uani 1 1 d DU . .
O7 O 0.7744(4) 0.6405(8) 0.6971(5) 0.052(2) Uani 1 1 d U . .
O8 O 0.7575(5) 0.6538(9) 0.5866(5) 0.069(3) Uani 1 1 d DU . .
O9 O 0.8143(5) 0.7723(9) 0.6645(6) 0.073(3) Uani 1 1 d DU . .
O10 O 0.8518(4) 0.5153(8) 0.7798(5) 0.051(2) Uani 1 1 d U . .
O11 O 0.9231(4) 0.4380(7) 0.7466(5) 0.053(2) Uani 1 1 d DU . .
O12 O 0.9525(4) 0.5430(8) 0.8347(5) 0.056(2) Uani 1 1 d DU . .
O13 O 0.7513(5) 0.4308(8) 0.6860(5) 0.056(2) Uani 1 1 d U . .
O14 O 0.7202(5) 0.3428(9) 0.5888(5) 0.072(3) Uani 1 1 d DU . .
O15 O 0.7872(5) 0.2743(9) 0.6864(6) 0.078(3) Uani 1 1 d DU . .
O16 O 0.7118(5) 0.4191(8) 0.7805(5) 0.062(2) Uani 1 1 d U . .
O17 O 0.6832(6) 0.2933(10) 0.8300(6) 0.094(3) Uani 1 1 d DU . .
O18 O 0.6105(6) 0.3705(10) 0.7373(6) 0.088(3) Uani 1 1 d DU . .
O19 O 0.6633(4) 0.5581(8) 0.6818(5) 0.059(3) Uani 1 1 d U . .
H19E H 0.6479 0.5273 0.6493 0.071 Uiso 1 1 d R . .
H19F H 0.6471 0.6107 0.6762 0.071 Uiso 1 1 d R . .
O20 O 0.4972(8) 0.8964(14) 0.5111(9) 0.043(3) Uani 0.50 1 d PU . .
O21 O 0.4969(8) 1.0531(13) 0.5532(9) 0.039(3) Uani 0.50 1 d PU . .
O22 O 0.5581(7) 1.0184(13) 0.4982(9) 0.035(3) Uani 0.50 1 d PU . .
O23 O 0.4523(8) 1.0266(13) 0.4428(8) 0.038(4) Uani 0.50 1 d PU . .
O24 O 0.5484(5) 0.7605(9) 0.5196(5) 0.069(3) Uani 1 1 d U . .
O25 O 0.4882(5) 0.7945(9) 0.5811(5) 0.065(3) Uani 1 1 d U . .
O26 O 0.5668(5) 0.9045(8) 0.6514(5) 0.057(2) Uani 1 1 d U . .
O27 O 0.6287(5) 0.8738(8) 0.5917(5) 0.060(2) Uani 1 1 d U . .
O28 O 0.5969(5) 0.7236(8) 0.6403(5) 0.067(3) Uani 1 1 d U . .
O29 O 0.4388(5) 0.7696(9) 0.4667(5) 0.065(3) Uani 1 1 d U . .
O30 O 0.5593(4) 0.8323(8) 0.4263(5) 0.061(3) Uani 1 1 d U . .
O31 O 0.4945(5) 0.6741(7) 0.4105(5) 0.059(3) Uani 1 1 d U . .
O32 O 0.4075(5) 0.9185(8) 0.5736(5) 0.067(3) Uani 1 1 d U . .
O33 O 0.3767(5) 0.7422(8) 0.5366(5) 0.063(3) Uani 1 1 d U . .
O34 O 0.4860(5) 1.0295(8) 0.6421(6) 0.068(3) Uani 1 1 d U . .
O35 O 0.3593(6) 1.0544(8) 0.4998(5) 0.070(3) Uani 1 1 d U . .
O36 O 0.3730(5) 1.0743(8) 0.6158(5) 0.062(3) Uani 1 1 d U . .
O37 O 0.6283(5) 1.0365(7) 0.6372(5) 0.055(2) Uani 1 1 d U . .
O38 O 0.5507(5) 1.1565(8) 0.6295(6) 0.064(3) Uani 1 1 d U . .
O39 O 0.5924(5) 1.0469(9) 0.7302(5) 0.067(3) Uani 1 1 d U . .
O40 O 0.6392(5) 1.1105(8) 0.5415(5) 0.069(3) Uani 1 1 d U . .
O41 O 0.7213(4) 0.9898(9) 0.6132(6) 0.068(3) Uani 1 1 d U . .
O42 O 1.0145(8) 0.9324(13) 0.0518(9) 0.041(3) Uani 0.50 1 d PU . .
O43 O 0.9939(8) 0.9468(13) -0.0576(9) 0.037(3) Uani 0.50 1 d PU . .
O44 O 0.9379(8) 1.0413(13) -0.0137(9) 0.041(3) Uani 0.50 1 d PU . .
O45 O 1.0407(7) 1.0774(11) 0.0119(8) 0.026(3) Uani 0.50 1 d PU . .
O46 O 0.9832(5) 0.8753(8) 0.1220(5) 0.062(3) Uani 1 1 d U . .
O47 O 1.0439(4) 0.7806(8) 0.0786(5) 0.063(3) Uani 1 1 d U . .
O48 O 0.9497(4) 0.7584(8) -0.0230(5) 0.058(2) Uani 1 1 d U . .
O49 O 0.8938(4) 0.8548(8) 0.0268(5) 0.054(2) Uani 1 1 d U . .
O50 O 0.9516(6) 0.6954(7) 0.0824(6) 0.070(3) Uani 1 1 d U . .
O51 O 1.0906(5) 0.9171(8) 0.1509(5) 0.065(3) Uani 1 1 d U . .
O52 O 0.9606(5) 1.0571(8) 0.1252(5) 0.061(3) Uani 1 1 d U . .
O53 O 1.0378(5) 0.9709(9) 0.2254(5) 0.071(4) Uani 1 1 d U . .
O54 O 1.1057(5) 0.8131(8) 0.0184(5) 0.071(3) Uani 1 1 d U . .
O55 O 1.1618(5) 0.7891(8) 0.1407(6) 0.075(4) Uani 1 1 d U . .
O56 O 1.0087(4) 0.7967(8) -0.0842(5) 0.060(3) Uani 1 1 d U . .
O57 O 1.1139(4) 0.7944(8) -0.0883(5) 0.060(3) Uani 1 1 d U . .
O58 O 0.8702(4) 0.8729(8) -0.0882(5) 0.053(2) Uani 1 1 d U . .
O59 O 0.9309(5) 0.9104(8) -0.1529(6) 0.065(3) Uani 1 1 d U . .
O60 O 0.8976(5) 0.7351(7) -0.1473(5) 0.065(3) Uani 1 1 d U . .
O61 O 0.8479(5) 1.0458(8) -0.0861(5) 0.070(3) Uani 1 1 d U . .
O62 O 0.8717(5) 1.0361(8) 0.0288(5) 0.065(3) Uani 1 1 d U . .
O63 O 0.7890(4) 0.9218(8) -0.0445(5) 0.058(3) Uani 1 1 d U . .
P1 P 0.80697(18) 0.5683(3) 0.91951(19) 0.0427(10) Uani 1 1 d U . .
P2 P 0.70834(18) 0.7373(3) 0.8149(2) 0.0468(10) Uani 1 1 d U . .
P3 P 0.79871(19) 0.6686(3) 0.6537(2) 0.0517(11) Uani 1 1 d U . .
P4 P 0.90633(16) 0.5240(3) 0.7728(2) 0.0444(10) Uani 1 1 d U . .
P5 P 0.73536(19) 0.3391(3) 0.6565(2) 0.0535(12) Uani 1 1 d U . .
P6 P 0.6726(2) 0.3405(4) 0.7689(2) 0.0717(15) Uani 1 1 d U . .
P7 P 0.5000 1.0000 0.5000 0.0229(10) Uani 1 2 d SU . .
P8 P 1.0000 1.0000 0.0000 0.0267(10) Uani 1 2 d SU . .
C1 C 0.7954(7) 0.6867(11) 0.9254(7) 0.048(3) Uani 1 1 d U . .
H1A H 0.8083 0.7024 0.9678 0.058 Uiso 1 1 calc R . .
H1B H 0.8190 0.7210 0.9093 0.058 Uiso 1 1 calc R . .
C2 C 0.7333(7) 0.7180(12) 0.8928(7) 0.053(3) Uani 1 1 d U . .
H2A H 0.7285 0.7748 0.9116 0.064 Uiso 1 1 calc R . .
H2B H 0.7089 0.6718 0.8996 0.064 Uiso 1 1 calc R . .
C3 C 0.9143(6) 0.5297(10) 0.9472(8) 0.055(3) Uani 1 1 d DU . .
H3A H 0.9501 0.5514 0.9781 0.066 Uiso 1 1 calc R . .
H3B H 0.9079 0.5633 0.9103 0.066 Uiso 1 1 calc R . .
C4 C 0.9193(8) 0.4267(10) 0.9366(9) 0.072(5) Uani 1 1 d DU . .
H4A H 0.9219 0.3926 0.9717 0.107 Uiso 1 1 calc R . .
H4B H 0.9531 0.4157 0.9290 0.107 Uiso 1 1 calc R . .
H4C H 0.8861 0.4068 0.9023 0.107 Uiso 1 1 calc R . .
C5 C 0.7550(9) 0.4269(9) 0.9413(8) 0.079(4) Uani 1 1 d DU . .
H5A H 0.7759 0.3960 0.9207 0.095 Uiso 1 1 calc R . .
H5B H 0.7142 0.4179 0.9179 0.095 Uiso 1 1 calc R . .
C6 C 0.7717(12) 0.3862(18) 1.0039(9) 0.133(9) Uani 1 1 d DU . .
H6A H 0.8107 0.4028 1.0287 0.200 Uiso 1 1 calc R . .
H6B H 0.7684 0.3202 1.0010 0.200 Uiso 1 1 calc R . .
H6C H 0.7467 0.4099 1.0216 0.200 Uiso 1 1 calc R . .
C7 C 0.6088(8) 0.8135(14) 0.8075(10) 0.105(5) Uani 1 1 d DU . .
H7A H 0.6106 0.8759 0.7937 0.126 Uiso 1 1 calc R . .
H7B H 0.6202 0.8140 0.8510 0.126 Uiso 1 1 calc R . .
C8 C 0.5493(10) 0.771(2) 0.7748(13) 0.147(9) Uani 1 1 d DU . .
H8A H 0.5507 0.7257 0.7465 0.220 Uiso 1 1 calc R . .
H8B H 0.5225 0.8188 0.7536 0.220 Uiso 1 1 calc R . .
H8C H 0.5373 0.7426 0.8037 0.220 Uiso 1 1 calc R . .
C9 C 0.7371(9) 0.8604(12) 0.7556(7) 0.078(4) Uani 1 1 d DU . .
H9A H 0.6980 0.8671 0.7258 0.094 Uiso 1 1 calc R . .
H9B H 0.7568 0.8163 0.7404 0.094 Uiso 1 1 calc R . .
C10 C 0.7676(11) 0.9528(15) 0.7670(10) 0.121(8) Uani 1 1 d DU . .
H10A H 0.7499 0.9942 0.7854 0.181 Uiso 1 1 calc R . .
H10B H 0.7652 0.9784 0.7293 0.181 Uiso 1 1 calc R . .
H10C H 0.8072 0.9444 0.7934 0.181 Uiso 1 1 calc R . .
C11 C 0.8600(7) 0.6039(13) 0.6600(8) 0.058(3) Uani 1 1 d U . .
H11A H 0.8494 0.5395 0.6512 0.069 Uiso 1 1 calc R . .
H11B H 0.8741 0.6260 0.6305 0.069 Uiso 1 1 calc R . .
C12 C 0.9069(7) 0.6117(12) 0.7222(7) 0.055(3) Uani 1 1 d U . .
H12A H 0.9036 0.6711 0.7390 0.065 Uiso 1 1 calc R . .
H12B H 0.9437 0.6104 0.7187 0.065 Uiso 1 1 calc R . .
C13 C 0.7011(6) 0.6915(14) 0.5674(8) 0.076(4) Uani 1 1 d DU . .
H13A H 0.7031 0.7553 0.5803 0.092 Uiso 1 1 calc R . .
H13B H 0.6790 0.6569 0.5852 0.092 Uiso 1 1 calc R . .
C14 C 0.6728(9) 0.6856(18) 0.4994(8) 0.106(7) Uani 1 1 d DU . .
H14A H 0.6944 0.7212 0.4822 0.158 Uiso 1 1 calc R . .
H14B H 0.6344 0.7097 0.4856 0.158 Uiso 1 1 calc R . .
H14C H 0.6714 0.6223 0.4870 0.158 Uiso 1 1 calc R . .
C15 C 0.8274(9) 0.8164(14) 0.6178(8) 0.096(4) Uani 1 1 d DU . .
H15A H 0.7926 0.8369 0.5848 0.115 Uiso 1 1 calc R . .
H15B H 0.8479 0.7745 0.6020 0.115 Uiso 1 1 calc R . .
C16 C 0.8646(11) 0.8973(17) 0.6491(13) 0.142(8) Uani 1 1 d DU . .
H16A H 0.8441 0.9364 0.6659 0.212 Uiso 1 1 calc R . .
H16B H 0.8742 0.9319 0.6206 0.212 Uiso 1 1 calc R . .
H16C H 0.8991 0.8753 0.6809 0.212 Uiso 1 1 calc R . .
C17 C 0.9284(7) 0.3487(9) 0.7742(8) 0.067(4) Uani 1 1 d DU . .
H17A H 0.8908 0.3206 0.7626 0.080 Uiso 1 1 calc R . .
H17B H 0.9457 0.3545 0.8178 0.080 Uiso 1 1 calc R . .
C18 C 0.9661(8) 0.2891(12) 0.7528(9) 0.079(6) Uani 1 1 d DU . .
H18A H 0.9529 0.2939 0.7097 0.119 Uiso 1 1 calc R . .
H18B H 0.9639 0.2259 0.7637 0.119 Uiso 1 1 calc R . .
H18C H 1.0051 0.3100 0.7714 0.119 Uiso 1 1 calc R . .
C19 C 1.0095(5) 0.5682(15) 0.8419(8) 0.076(4) Uani 1 1 d DU . .
H19A H 1.0079 0.6280 0.8232 0.091 Uiso 1 1 calc R . .
H19B H 1.0229 0.5237 0.8204 0.091 Uiso 1 1 calc R . .
C20 C 1.0524(9) 0.5730(19) 0.9062(8) 0.116(8) Uani 1 1 d DU . .
H20A H 1.0400 0.6177 0.9278 0.174 Uiso 1 1 calc R . .
H20B H 1.0891 0.5907 0.9070 0.174 Uiso 1 1 calc R . .
H20C H 1.0554 0.5135 0.9248 0.174 Uiso 1 1 calc R . .
C21 C 0.6731(8) 0.2883(13) 0.6586(8) 0.066(3) Uani 1 1 d U . .
H21A H 0.6420 0.3329 0.6441 0.079 Uiso 1 1 calc R . .
H21B H 0.6621 0.2360 0.6312 0.079 Uiso 1 1 calc R . .
C22 C 0.6800(9) 0.2566(14) 0.7193(9) 0.078(4) Uani 1 1 d U . .
H22A H 0.7177 0.2290 0.7386 0.093 Uiso 1 1 calc R . .
H22B H 0.6520 0.2083 0.7143 0.093 Uiso 1 1 calc R . .
C23 C 0.7552(8) 0.3946(15) 0.5659(8) 0.084(4) Uani 1 1 d DU . .
H23A H 0.7904 0.3610 0.5731 0.101 Uiso 1 1 calc R . .
H23B H 0.7653 0.4535 0.5866 0.101 Uiso 1 1 calc R . .
C24 C 0.7227(10) 0.410(2) 0.4991(9) 0.145(10) Uani 1 1 d DU . .
H24A H 0.7262 0.3567 0.4774 0.217 Uiso 1 1 calc R . .
H24B H 0.7383 0.4630 0.4868 0.217 Uiso 1 1 calc R . .
H24C H 0.6830 0.4210 0.4906 0.217 Uiso 1 1 calc R . .
C25 C 0.7852(8) 0.1878(11) 0.6569(9) 0.094(4) Uani 1 1 d DU . .
H25A H 0.7822 0.1987 0.6162 0.113 Uiso 1 1 calc R . .
H25B H 0.7515 0.1534 0.6544 0.113 Uiso 1 1 calc R . .
C26 C 0.8384(9) 0.1324(15) 0.6913(12) 0.119(8) Uani 1 1 d DU . .
H26A H 0.8454 0.1322 0.7335 0.178 Uiso 1 1 calc R . .
H26B H 0.8705 0.1595 0.6861 0.178 Uiso 1 1 calc R . .
H26C H 0.8331 0.0701 0.6764 0.178 Uiso 1 1 calc R . .
C27 C 0.6512(9) 0.2147(13) 0.8361(11) 0.107(5) Uani 1 1 d DU . .
H27A H 0.6200 0.2010 0.7978 0.128 Uiso 1 1 calc R . .
H27B H 0.6351 0.2276 0.8656 0.128 Uiso 1 1 calc R . .
C28 C 0.6923(11) 0.1320(18) 0.8568(13) 0.148(9) Uani 1 1 d DU . .
H28A H 0.7025 0.1125 0.8243 0.222 Uiso 1 1 calc R . .
H28B H 0.6739 0.0821 0.8682 0.222 Uiso 1 1 calc R . .
H28C H 0.7264 0.1498 0.8908 0.222 Uiso 1 1 calc R . .
C29 C 0.5868(9) 0.4402(14) 0.7624(9) 0.102(5) Uani 1 1 d DU . .
H29A H 0.6171 0.4826 0.7858 0.123 Uiso 1 1 calc R . .
H29B H 0.5721 0.4114 0.7896 0.123 Uiso 1 1 calc R . .
C30 C 0.5387(11) 0.4946(19) 0.7146(11) 0.138(9) Uani 1 1 d DU . .
H30A H 0.5548 0.5405 0.6973 0.207 Uiso 1 1 calc R . .
H30B H 0.5158 0.5242 0.7329 0.207 Uiso 1 1 calc R . .
H30C H 0.5150 0.4533 0.6835 0.207 Uiso 1 1 calc R . .
C31 C 0.5784(10) 0.4705(16) 0.5178(13) 0.087(7) Uani 1 1 d . . .
C32 C 0.5453(11) 0.4517(16) 0.4532(11) 0.116(10) Uani 1 1 d . . .
H32A H 0.5050 0.4548 0.4445 0.173 Uiso 1 1 calc R . .
H32B H 0.5546 0.3912 0.4436 0.173 Uiso 1 1 calc R . .
H32C H 0.5546 0.4969 0.4295 0.173 Uiso 1 1 calc R . .

loop_
_atom_site_aniso_label
_atom_site_aniso_U_11
_atom_site_aniso_U_22
_atom_site_aniso_U_33
_atom_site_aniso_U_23
_atom_site_aniso_U_13
_atom_site_aniso_U_12
Y1 0.0262(7) 0.0337(8) 0.0307(8) -0.0049(6) 0.0106(6) -0.0010(6)
Mo1 0.0352(7) 0.0393(8) 0.0339(8) 0.0093(6) 0.0001(6) 0.0089(6)
Mo2 0.0451(8) 0.0317(7) 0.0509(9) -0.0130(6) 0.0175(7) -0.0006(6)
Mo3 0.0433(8) 0.0401(8) 0.0551(10) -0.0011(7) 0.0236(7) -0.0153(7)
Mo4 0.0423(8) 0.0503(9) 0.0513(9) -0.0051(7) 0.0299(7) 0.0028(7)
Mo5 0.0360(7) 0.0498(8) 0.0245(7) -0.0031(6) 0.0009(6) 0.0064(6)
Mo6 0.0176(6) 0.0532(9) 0.0422(8) 0.0026(7) -0.0003(6) 0.0026(6)
Mo7 0.0386(7) 0.0283(7) 0.0416(8) 0.0040(6) 0.0182(6) -0.0078(6)
Mo8 0.0528(8) 0.0519(9) 0.0270(7) 0.0010(6) 0.0210(6) -0.0047(7)
Mo9 0.0439(8) 0.0399(8) 0.0480(9) 0.0078(7) 0.0073(7) 0.0088(7)
Mo10 0.0537(9) 0.0409(8) 0.0633(10) -0.0173(7) 0.0407(8) -0.0006(7)
Mo11 0.0301(7) 0.0317(7) 0.0449(8) -0.0154(6) 0.0193(6) -0.0102(5)
Mo12 0.0298(7) 0.0456(8) 0.0487(9) -0.0138(7) 0.0206(6) -0.0156(6)
N1 0.085(14) 0.115(17) 0.077(15) -0.017(13) 0.006(12) -0.027(12)
O1 0.055(4) 0.050(5) 0.042(4) -0.006(4) 0.016(4) -0.002(4)
O2 0.064(5) 0.064(6) 0.039(5) -0.012(5) 0.014(4) 0.003(5)
O3 0.074(6) 0.057(5) 0.051(5) 0.000(5) 0.020(5) -0.016(5)
O4 0.063(5) 0.050(5) 0.046(5) -0.001(4) 0.026(4) 0.015(4)
O5 0.081(6) 0.099(7) 0.071(6) 0.000(6) 0.028(5) 0.031(6)
O6 0.100(6) 0.067(6) 0.060(6) 0.000(5) 0.023(5) -0.006(5)
O7 0.054(4) 0.061(5) 0.056(5) 0.009(4) 0.038(4) -0.001(4)
O8 0.057(5) 0.090(6) 0.066(6) 0.007(5) 0.030(5) 0.020(5)
O9 0.080(6) 0.070(6) 0.077(6) 0.020(5) 0.040(5) 0.006(5)
O10 0.046(4) 0.062(5) 0.050(4) -0.001(4) 0.025(4) -0.002(4)
O11 0.053(5) 0.063(5) 0.050(5) -0.002(5) 0.027(4) 0.005(5)
O12 0.037(5) 0.085(6) 0.052(5) -0.008(5) 0.023(4) -0.001(5)
O13 0.057(5) 0.064(5) 0.051(5) -0.024(4) 0.025(4) -0.013(4)
O14 0.065(6) 0.091(7) 0.058(6) -0.016(5) 0.021(5) -0.022(5)
O15 0.070(6) 0.072(6) 0.073(6) -0.026(5) 0.010(5) -0.004(5)
O16 0.069(5) 0.069(5) 0.047(5) -0.015(4) 0.023(4) -0.030(4)
O17 0.115(7) 0.094(6) 0.064(6) -0.005(6) 0.027(5) -0.052(6)
O18 0.088(6) 0.107(7) 0.067(6) -0.028(6) 0.029(5) -0.023(6)
O19 0.047(6) 0.061(6) 0.053(6) -0.003(5) 0.003(5) 0.015(5)
O20 0.040(5) 0.051(6) 0.043(6) -0.004(5) 0.021(5) 0.005(5)
O21 0.037(5) 0.040(6) 0.045(6) -0.003(5) 0.022(5) 0.004(5)
O22 0.026(5) 0.041(6) 0.043(6) -0.007(6) 0.020(5) 0.004(5)
O23 0.036(7) 0.039(7) 0.033(7) 0.002(6) 0.008(6) 0.006(6)
O24 0.052(5) 0.094(6) 0.060(5) -0.018(5) 0.020(4) -0.002(5)
O25 0.048(5) 0.095(6) 0.053(5) -0.012(5) 0.022(4) -0.002(5)
O26 0.061(5) 0.056(5) 0.062(5) -0.006(4) 0.033(4) -0.005(4)
O27 0.054(5) 0.063(5) 0.067(5) -0.011(4) 0.030(4) -0.004(4)
O28 0.082(7) 0.049(6) 0.065(7) 0.018(6) 0.024(6) 0.017(6)
O29 0.047(5) 0.091(6) 0.048(5) -0.012(5) 0.010(4) 0.004(5)
O30 0.030(5) 0.063(6) 0.076(6) 0.018(5) 0.008(4) 0.008(4)
O31 0.066(7) 0.038(6) 0.066(8) -0.016(5) 0.018(6) -0.002(5)
O32 0.086(6) 0.058(5) 0.039(5) -0.003(4) 0.007(5) 0.008(5)
O33 0.048(6) 0.069(8) 0.067(8) 0.001(6) 0.019(6) -0.023(6)
O34 0.059(5) 0.057(5) 0.078(6) 0.016(5) 0.015(5) 0.000(5)
O35 0.096(7) 0.046(6) 0.047(6) -0.003(5) 0.007(5) 0.007(5)
O36 0.051(7) 0.080(8) 0.070(8) 0.011(6) 0.040(6) 0.031(6)
O37 0.057(5) 0.048(5) 0.067(5) -0.008(4) 0.033(4) -0.004(4)
O38 0.047(5) 0.059(6) 0.078(6) 0.025(5) 0.017(5) -0.003(5)
O39 0.075(8) 0.083(8) 0.031(6) -0.019(6) 0.010(6) -0.012(7)
O40 0.085(6) 0.051(6) 0.052(6) -0.005(5) 0.006(5) 0.016(5)
O41 0.034(6) 0.081(8) 0.081(8) -0.021(7) 0.013(6) -0.004(6)
O42 0.042(5) 0.042(5) 0.046(5) -0.006(5) 0.024(5) -0.006(5)
O43 0.041(5) 0.041(6) 0.043(6) 0.000(5) 0.032(5) -0.003(5)
O44 0.042(6) 0.043(6) 0.043(6) -0.001(5) 0.025(5) -0.004(5)
O45 0.031(7) 0.026(7) 0.025(7) -0.004(6) 0.015(6) -0.008(6)
O46 0.052(5) 0.064(5) 0.065(5) -0.021(5) 0.019(4) -0.004(5)
O47 0.046(5) 0.065(5) 0.072(5) -0.019(5) 0.017(4) 0.005(5)
O48 0.049(4) 0.072(5) 0.053(5) -0.005(4) 0.021(4) 0.012(4)
O49 0.048(4) 0.069(5) 0.051(5) -0.006(4) 0.025(4) 0.010(4)
O50 0.103(9) 0.039(6) 0.091(9) 0.010(6) 0.063(7) -0.006(6)
O51 0.049(5) 0.062(6) 0.073(6) -0.019(5) 0.011(5) -0.003(5)
O52 0.049(5) 0.063(5) 0.074(6) 0.013(5) 0.030(4) -0.007(5)
O53 0.068(7) 0.112(10) 0.030(6) 0.000(6) 0.016(6) -0.035(7)
O54 0.087(6) 0.058(5) 0.058(6) -0.002(5) 0.018(5) -0.026(5)
O55 0.054(7) 0.058(7) 0.088(9) 0.010(7) 0.003(6) 0.022(6)
O56 0.042(5) 0.061(5) 0.081(6) 0.019(5) 0.030(4) 0.003(4)
O57 0.053(7) 0.066(7) 0.083(9) -0.031(6) 0.050(6) -0.005(6)
O58 0.050(5) 0.066(5) 0.053(5) -0.003(4) 0.031(4) 0.017(4)
O59 0.046(5) 0.067(6) 0.082(6) 0.015(5) 0.026(5) -0.001(5)
O60 0.071(7) 0.044(6) 0.059(7) -0.027(6) 0.003(6) -0.009(6)
O61 0.094(6) 0.057(5) 0.052(5) -0.003(5) 0.022(5) -0.018(5)
O62 0.090(6) 0.054(5) 0.048(5) -0.003(4) 0.024(5) -0.026(5)
O63 0.045(6) 0.064(7) 0.077(8) -0.011(6) 0.038(6) -0.008(5)
P1 0.046(2) 0.046(2) 0.035(2) -0.0036(18) 0.0154(19) -0.0013(19)
P2 0.048(2) 0.043(2) 0.054(3) -0.003(2) 0.025(2) 0.005(2)
P3 0.054(2) 0.054(3) 0.059(3) 0.014(2) 0.036(2) 0.009(2)
P4 0.031(2) 0.058(3) 0.045(2) -0.006(2) 0.0159(18) 0.0051(19)
P5 0.049(2) 0.058(3) 0.048(3) -0.022(2) 0.014(2) -0.004(2)
P6 0.082(3) 0.089(3) 0.045(3) -0.018(3) 0.025(2) -0.052(3)
P7 0.019(2) 0.027(2) 0.023(2) -0.0035(19) 0.0089(18) 0.0013(19)
P8 0.033(2) 0.026(2) 0.029(3) -0.003(2) 0.021(2) 0.000(2)
C1 0.058(6) 0.050(6) 0.042(6) -0.004(5) 0.024(5) -0.008(5)
C2 0.060(6) 0.058(6) 0.049(6) -0.005(5) 0.029(5) -0.002(5)
C3 0.054(6) 0.057(6) 0.048(6) -0.006(6) 0.014(5) 0.003(6)
C4 0.070(10) 0.069(10) 0.066(10) -0.015(9) 0.018(8) 0.005(9)
C5 0.091(7) 0.073(7) 0.061(7) -0.009(7) 0.016(6) -0.022(7)
C6 0.145(16) 0.110(15) 0.106(15) 0.020(13) 0.010(13) -0.010(14)
C7 0.101(8) 0.093(8) 0.091(8) 0.000(7) 0.005(7) 0.016(7)
C8 0.131(15) 0.140(16) 0.146(16) 0.012(15) 0.030(14) 0.015(15)
C9 0.090(7) 0.077(7) 0.065(7) 0.003(7) 0.027(6) 0.004(7)
C10 0.133(16) 0.117(16) 0.072(14) 0.009(13) -0.001(13) -0.040(14)
C11 0.057(6) 0.069(6) 0.058(6) 0.001(5) 0.034(5) 0.004(5)
C12 0.052(6) 0.067(6) 0.054(6) -0.001(5) 0.031(5) 0.001(5)
C13 0.064(6) 0.088(7) 0.076(7) 0.005(6) 0.027(6) 0.017(6)
C14 0.073(12) 0.145(15) 0.093(13) 0.024(13) 0.027(10) 0.047(12)
C15 0.087(7) 0.096(8) 0.097(8) 0.006(7) 0.028(7) 0.008(7)
C16 0.118(15) 0.141(16) 0.157(16) -0.008(15) 0.046(14) -0.001(14)
C17 0.057(7) 0.077(7) 0.064(7) -0.005(7) 0.023(6) 0.001(6)
C18 0.078(12) 0.055(11) 0.102(14) -0.005(10) 0.032(11) 0.010(10)
C19 0.059(7) 0.105(8) 0.065(7) -0.008(7) 0.026(6) 0.000(7)
C20 0.077(14) 0.143(18) 0.116(17) -0.034(15) 0.026(13) -0.005(14)
C21 0.066(6) 0.074(6) 0.054(6) -0.025(6) 0.021(5) -0.024(6)
C22 0.085(6) 0.081(6) 0.061(6) -0.019(6) 0.022(5) -0.032(6)
C23 0.072(7) 0.099(8) 0.077(7) -0.011(7) 0.024(6) -0.015(7)
C24 0.109(17) 0.16(2) 0.144(19) 0.050(17) 0.031(15) -0.057(16)
C25 0.081(7) 0.089(7) 0.086(7) -0.024(7) 0.005(7) -0.011(7)
C26 0.095(14) 0.085(14) 0.140(17) -0.004(14) 0.010(13) 0.016(13)
C27 0.118(9) 0.107(9) 0.077(8) -0.012(8) 0.021(8) -0.038(8)
C28 0.148(16) 0.141(16) 0.111(15) 0.011(14) 0.007(14) -0.037(15)
C29 0.104(8) 0.109(8) 0.077(8) -0.021(8) 0.019(7) -0.027(8)
C30 0.130(17) 0.152(18) 0.114(16) -0.011(15) 0.031(14) -0.010(16)
C31 0.067(15) 0.076(16) 0.10(2) 0.009(15) 0.020(15) 0.010(12)
C32 0.13(2) 0.086(18) 0.09(2) -0.018(15) 0.000(16) 0.035(16)

loop_
_atom_type_symbol
_atom_type_description
_atom_type_scat_dispersion_real
_atom_type_scat_dispersion_imag
_atom_type_scat_source
C C 0.0033 0.0016 'International Tables Vol C Tables 4.2.6.8 and 6.1.1.4'
H H 0.0000 0.0000 'International Tables Vol C Tables 4.2.6.8 and 6.1.1.4'
O O 0.0106 0.0060 'International Tables Vol C Tables 4.2.6.8 and 6.1.1.4'
N N 0.0061 0.0033 'International Tables Vol C Tables 4.2.6.8 and 6.1.1.4'
P P 0.1023 0.0942 'International Tables Vol C Tables 4.2.6.8 and 6.1.1.4'
Y Y -2.7962 3.5667 'International Tables Vol C Tables 4.2.6.8 and 6.1.1.4'
Mo Mo -1.6832 0.6857 'International Tables Vol C Tables 4.2.6.8 and 6.1.1.4'

loop_
_geom_angle_atom_site_label_1
_geom_angle_atom_site_label_2
_geom_angle_atom_site_label_3
_geom_angle
_geom_angle_site_symmetry_1
_geom_angle_site_symmetry_3
_geom_angle_publ_flag
O7 Y1 O16 156.9(4) . . ?
O7 Y1 O1 125.0(4) . . ?
O16 Y1 O1 77.5(4) . . ?
O7 Y1 O13 86.5(4) . . ?
O16 Y1 O13 78.3(4) . . ?
O1 Y1 O13 135.0(4) . . ?
O7 Y1 O10 77.8(4) . . ?
O16 Y1 O10 116.2(4) . . ?
O1 Y1 O10 76.8(4) . . ?
O13 Y1 O10 80.7(4) . . ?
O7 Y1 O4 80.9(4) . . ?
O16 Y1 O4 102.5(4) . . ?
O1 Y1 O4 75.8(4) . . ?
O13 Y1 O4 146.9(4) . . ?
O10 Y1 O4 125.5(4) . . ?
O7 Y1 O19 79.2(4) . . ?
O16 Y1 O19 80.3(4) . . ?
O1 Y1 O19 134.6(4) . . ?
O13 Y1 O19 76.6(4) . . ?
O10 Y1 O19 148.5(4) . . ?
O4 Y1 O19 71.0(4) . . ?
O28 Mo1 O24 103.3(6) . . ?
O28 Mo1 O27 102.9(6) . . ?
O24 Mo1 O27 92.5(5) . . ?
O28 Mo1 O25 101.5(6) . . ?
O24 Mo1 O25 87.3(5) . . ?
O27 Mo1 O25 154.9(5) . . ?
O28 Mo1 O26 101.0(6) . . ?
O24 Mo1 O26 155.6(5) . . ?
O27 Mo1 O26 85.1(5) . . ?
O25 Mo1 O26 84.9(5) . . ?
O28 Mo1 O20 160.1(7) . . ?
O24 Mo1 O20 64.5(6) . . ?
O27 Mo1 O20 93.6(6) . . ?
O25 Mo1 O20 63.7(6) . . ?
O26 Mo1 O20 91.4(6) . . ?
O28 Mo1 O23 158.5(6) . 3_676 ?
O24 Mo1 O23 94.7(6) . 3_676 ?
O27 Mo1 O23 64.0(6) . 3_676 ?
O25 Mo1 O23 91.0(6) . 3_676 ?
O26 Mo1 O23 62.4(6) . 3_676 ?
O20 Mo1 O23 41.0(6) . 3_676 ?
O31 Mo2 O29 102.9(6) . . ?
O31 Mo2 O38 103.4(6) . 3_676 ?
O29 Mo2 O38 93.8(5) . 3_676 ?
O31 Mo2 O24 100.2(6) . . ?
O29 Mo2 O24 86.2(5) . . ?
O38 Mo2 O24 155.8(6) 3_676 . ?
O31 Mo2 O30 100.6(6) . . ?
O29 Mo2 O30 155.8(5) . . ?
O38 Mo2 O30 86.2(5) 3_676 . ?
O24 Mo2 O30 84.1(5) . . ?
O31 Mo2 O20 157.8(6) . . ?
O29 Mo2 O20 64.1(6) . . ?
O38 Mo2 O20 95.7(6) 3_676 . ?
O24 Mo2 O20 62.5(6) . . ?
O30 Mo2 O20 91.8(6) . . ?
O31 Mo2 O21 159.3(6) . 3_676 ?
O29 Mo2 O21 94.7(6) . 3_676 ?
O38 Mo2 O21 64.1(6) 3_676 3_676 ?
O24 Mo2 O21 91.7(6) . 3_676 ?
O30 Mo2 O21 63.6(5) . 3_676 ?
O20 Mo2 O21 42.3(6) . 3_676 ?
O33 Mo3 O32 102.3(6) . . ?
O33 Mo3 O25 101.0(6) . . ?
O32 Mo3 O25 92.8(5) . . ?
O33 Mo3 O40 102.5(6) . 3_676 ?
O32 Mo3 O40 87.6(5) . 3_676 ?
O25 Mo3 O40 155.8(6) . 3_676 ?
O33 Mo3 O29 101.0(6) . . ?
O32 Mo3 O29 156.6(6) . . ?
O25 Mo3 O29 85.2(5) . . ?
O40 Mo3 O29 84.9(5) 3_676 . ?
O33 Mo3 O20 156.9(6) . . ?
O32 Mo3 O20 95.6(6) . . ?
O25 Mo3 O20 63.2(6) . . ?
O40 Mo3 O20 92.7(6) 3_676 . ?
O29 Mo3 O20 62.8(6) . . ?
O33 Mo3 O22 159.9(6) . 3_676 ?
O32 Mo3 O22 65.9(6) . 3_676 ?
O25 Mo3 O22 95.9(6) . 3_676 ?
O40 Mo3 O22 62.3(6) 3_676 3_676 ?
O29 Mo3 O22 91.1(6) . 3_676 ?
O20 Mo3 O22 43.0(6) . 3_676 ?
O36 Mo4 O35 102.0(6) . . ?
O36 Mo4 O30 101.3(6) . 3_676 ?
O35 Mo4 O30 94.5(5) . 3_676 ?
O36 Mo4 O34 101.1(6) . . ?
O35 Mo4 O34 156.3(6) . . ?
O30 Mo4 O34 85.8(5) 3_676 . ?
O36 Mo4 O32 100.2(6) . . ?
O35 Mo4 O32 87.4(5) . . ?
O30 Mo4 O32 157.5(5) 3_676 . ?
O34 Mo4 O32 83.6(5) . . ?
O36 Mo4 O21 158.2(6) . . ?
O35 Mo4 O21 96.4(6) . . ?
O30 Mo4 O21 65.4(6) 3_676 . ?
O34 Mo4 O21 62.1(6) . . ?
O32 Mo4 O21 92.1(6) . . ?
O36 Mo4 O22 158.8(6) . 3_676 ?
O35 Mo4 O22 63.8(6) . 3_676 ?
O30 Mo4 O22 95.7(6) 3_676 3_676 ?
O34 Mo4 O22 92.5(6) . 3_676 ?
O32 Mo4 O22 65.1(6) . 3_676 ?
O21 Mo4 O22 42.6(6) . 3_676 ?
O39 Mo5 O34 103.4(6) . . ?
O39 Mo5 O26 103.2(6) . . ?
O34 Mo5 O26 94.8(5) . . ?
O39 Mo5 O37 100.4(6) . . ?
O34 Mo5 O37 155.1(5) . . ?
O26 Mo5 O37 86.5(5) . . ?
O39 Mo5 O38 99.8(6) . . ?
O34 Mo5 O38 85.9(5) . . ?
O26 Mo5 O38 156.2(5) . . ?
O37 Mo5 O38 83.1(5) . . ?
O39 Mo5 O21 158.4(6) . . ?
O34 Mo5 O21 63.6(6) . . ?
O26 Mo5 O21 95.4(6) . . ?
O37 Mo5 O21 91.6(5) . . ?
O38 Mo5 O21 63.6(6) . . ?
O39 Mo5 O23 159.9(6) . 3_676 ?
O34 Mo5 O23 94.0(6) . 3_676 ?
O26 Mo5 O23 64.9(6) . 3_676 ?
O37 Mo5 O23 64.1(5) . 3_676 ?
O38 Mo5 O23 91.2(6) . 3_676 ?
O21 Mo5 O23 41.0(6) . 3_676 ?
O41 Mo6 O37 103.2(5) . . ?
O41 Mo6 O40 102.2(6) . . ?
O37 Mo6 O40 92.3(5) . . ?
O41 Mo6 O27 101.6(6) . . ?
O37 Mo6 O27 88.4(5) . . ?
O40 Mo6 O27 155.4(5) . . ?
O41 Mo6 O35 99.6(6) . 3_676 ?
O37 Mo6 O35 157.0(5) . 3_676 ?
O40 Mo6 O35 86.0(5) . 3_676 ?
O27 Mo6 O35 83.9(5) . 3_676 ?
O41 Mo6 O22 158.7(6) . . ?
O37 Mo6 O22 94.4(5) . . ?
O40 Mo6 O22 64.8(6) . . ?
O27 Mo6 O22 90.7(6) . . ?
O35 Mo6 O22 64.1(6) 3_676 . ?
O41 Mo6 O23 160.6(6) . 3_676 ?
O37 Mo6 O23 64.9(6) . 3_676 ?
O40 Mo6 O23 93.9(6) . 3_676 ?
O27 Mo6 O23 64.2(5) . 3_676 ?
O35 Mo6 O23 92.3(6) 3_676 3_676 ?
O22 Mo6 O23 40.4(6) . 3_676 ?
O50 Mo7 O48 101.7(6) . . ?
O50 Mo7 O47 101.4(6) . . ?
O48 Mo7 O47 95.6(5) . . ?
O50 Mo7 O49 100.8(6) . . ?
O48 Mo7 O49 88.0(5) . . ?
O47 Mo7 O49 156.2(5) . . ?
O50 Mo7 O46 100.8(6) . . ?
O48 Mo7 O46 156.4(5) . . ?
O47 Mo7 O46 86.7(5) . . ?
O49 Mo7 O46 81.0(5) . . ?
O50 Mo7 O42 158.7(7) . . ?
O48 Mo7 O42 96.5(6) . . ?
O47 Mo7 O42 65.7(6) . . ?
O49 Mo7 O42 90.6(6) . . ?
O46 Mo7 O42 63.0(6) . . ?
O50 Mo7 O45 161.7(6) . 3_775 ?
O48 Mo7 O45 66.6(5) . 3_775 ?
O47 Mo7 O45 94.0(6) . 3_775 ?
O49 Mo7 O45 65.8(5) . 3_775 ?
O46 Mo7 O45 89.8(5) . 3_775 ?
O42 Mo7 O45 39.2(6) . 3_775 ?
O53 Mo8 O46 102.4(6) . . ?
O53 Mo8 O52 103.8(6) . . ?
O46 Mo8 O52 95.3(5) . . ?
O53 Mo8 O59 101.1(6) . 3_775 ?
O46 Mo8 O59 155.1(5) . 3_775 ?
O52 Mo8 O59 86.9(5) . 3_775 ?
O53 Mo8 O51 99.1(6) . . ?
O46 Mo8 O51 86.9(5) . . ?
O52 Mo8 O51 156.0(5) . . ?
O59 Mo8 O51 81.5(5) 3_775 . ?
O53 Mo8 O43 159.3(7) . 3_775 ?
O46 Mo8 O43 96.4(6) . 3_775 ?
O52 Mo8 O43 65.7(5) . 3_775 ?
O59 Mo8 O43 61.9(6) 3_775 3_775 ?
O51 Mo8 O43 90.3(6) . 3_775 ?
O53 Mo8 O42 157.3(7) . . ?
O46 Mo8 O42 62.6(6) . . ?
O52 Mo8 O42 94.9(6) . . ?
O59 Mo8 O42 92.6(6) 3_775 . ?
O51 Mo8 O42 64.8(6) . . ?
O43 Mo8 O42 42.6(6) 3_775 . ?
O55 Mo9 O61 103.6(6) . 3_775 ?
O55 Mo9 O51 102.1(6) . . ?
O61 Mo9 O51 95.0(6) 3_775 . ?
O55 Mo9 O54 99.7(6) . . ?
O61 Mo9 O54 86.7(5) 3_775 . ?
O51 Mo9 O54 157.0(5) . . ?
O55 Mo9 O47 100.9(6) . . ?
O61 Mo9 O47 154.5(5) 3_775 . ?
O51 Mo9 O47 86.8(5) . . ?
O54 Mo9 O47 82.1(5) . . ?
O55 Mo9 O44 158.6(7) . 3_775 ?
O61 Mo9 O44 62.9(6) 3_775 3_775 ?
O51 Mo9 O44 95.8(6) . 3_775 ?
O54 Mo9 O44 64.6(6) . 3_775 ?
O47 Mo9 O44 91.6(6) . 3_775 ?
O57 Mo10 O56 102.9(5) . . ?
O57 Mo10 O54 101.0(6) . . ?
O56 Mo10 O54 96.0(5) . . ?
O57 Mo10 O52 100.5(6) . 3_775 ?
O56 Mo10 O52 86.4(5) . 3_775 ?
O54 Mo10 O52 157.3(5) . 3_775 ?
O57 Mo10 O62 101.4(5) . 3_775 ?
O56 Mo10 O62 154.2(5) . 3_775 ?
O54 Mo10 O62 87.7(5) . 3_775 ?
O52 Mo10 O62 80.8(5) 3_775 3_775 ?
O57 Mo10 O44 157.2(6) . 3_775 ?
O56 Mo10 O44 96.9(6) . 3_775 ?
O54 Mo10 O44 65.3(6) . 3_775 ?
O52 Mo10 O44 92.0(6) 3_775 3_775 ?
O62 Mo10 O44 61.6(6) 3_775 3_775 ?
O57 Mo10 O43 157.0(6) . . ?
O56 Mo10 O43 63.1(6) . . ?
O54 Mo10 O43 98.8(6) . . ?
O52 Mo10 O43 62.2(5) 3_775 . ?
O62 Mo10 O43 91.1(6) 3_775 . ?
O44 Mo10 O43 45.2(6) 3_775 . ?
O60 Mo11 O59 103.2(6) . . ?
O60 Mo11 O58 103.0(6) . . ?
O59 Mo11 O58 94.4(5) . . ?
O60 Mo11 O56 101.3(6) . . ?
O59 Mo11 O56 88.1(5) . . ?
O58 Mo11 O56 154.3(5) . . ?
O60 Mo11 O48 99.8(6) . . ?
O59 Mo11 O48 156.2(5) . . ?
O58 Mo11 O48 86.4(5) . . ?
O56 Mo11 O48 81.4(5) . . ?
O60 Mo11 O43 159.5(6) . . ?
O59 Mo11 O43 63.7(6) . . ?
O58 Mo11 O43 94.1(5) . . ?
O56 Mo11 O43 64.2(5) . . ?
O48 Mo11 O43 92.5(6) . . ?
O60 Mo11 O45 159.3(6) . 3_775 ?
O59 Mo11 O45 95.0(6) . 3_775 ?
O58 Mo11 O45 65.5(5) . 3_775 ?
O56 Mo11 O45 88.8(5) . 3_775 ?
O48 Mo11 O45 63.7(5) . 3_775 ?
O43 Mo11 O45 40.6(5) . 3_775 ?
O63 Mo12 O62 103.5(6) . . ?
O63 Mo12 O49 101.7(5) . . ?
O62 Mo12 O49 94.4(5) . . ?
O63 Mo12 O58 100.4(5) . . ?
O62 Mo12 O58 155.3(5) . . ?
O49 Mo12 O58 86.7(5) . . ?
O63 Mo12 O61 100.8(6) . . ?
O62 Mo12 O61 87.1(5) . . ?
O49 Mo12 O61 156.4(5) . . ?
O58 Mo12 O61 82.4(5) . . ?
O63 Mo12 O44 157.7(6) . . ?
O62 Mo12 O44 64.4(6) . . ?
O49 Mo12 O44 97.9(6) . . ?
O58 Mo12 O44 90.9(6) . . ?
O61 Mo12 O44 61.6(6) . . ?
O63 Mo12 O45 158.5(5) . 3_775 ?
O62 Mo12 O45 94.8(5) . 3_775 ?
O49 Mo12 O45 65.2(5) . 3_775 ?
O58 Mo12 O45 63.3(5) . 3_775 ?
O61 Mo12 O45 91.2(5) . 3_775 ?
O44 Mo12 O45 42.9(6) . 3_775 ?
P1 O1 Y1 159.1(7) . . ?
C3 O2 P1 122.2(10) . . ?
C5 O3 P1 122.8(12) . . ?
P2 O4 Y1 161.1(7) . . ?
C7 O5 P2 131.1(13) . . ?
C9 O6 P2 120.6(11) . . ?
P3 O7 Y1 152.5(7) . . ?
C13 O8 P3 117.2(11) . . ?
C15 O9 P3 114.8(12) . . ?
P4 O10 Y1 157.1(7) . . ?
C17 O11 P4 122.0(9) . . ?
C19 O12 P4 121.0(10) . . ?
P5 O13 Y1 153.4(7) . . ?
C23 O14 P5 120.1(11) . . ?
C25 O15 P5 116.4(11) . . ?
P6 O16 Y1 156.4(7) . . ?
C27 O17 P6 123.8(13) . . ?
C29 O18 P6 121.2(13) . . ?
Y1 O19 H19E 125.8 . . ?
Y1 O19 H19F 121.1 . . ?
H19E O19 H19F 108.0 . . ?
P7 O20 O23 53.6(9) . 3_676 ?
P7 O20 O21 54.4(9) . 3_676 ?
O23 O20 O21 89.9(13) 3_676 3_676 ?
P7 O20 O22 53.1(8) . 3_676 ?
O23 O20 O22 88.9(12) 3_676 3_676 ?
O21 O20 O22 86.8(12) 3_676 3_676 ?
P7 O20 Mo1 125.5(11) . . ?
O23 O20 Mo1 72.0(9) 3_676 . ?
O21 O20 Mo1 130.6(11) 3_676 . ?
O22 O20 Mo1 136.3(12) 3_676 . ?
P7 O20 Mo2 123.3(11) . . ?
O23 O20 Mo2 135.9(11) 3_676 . ?
O21 O20 Mo2 69.0(9) 3_676 . ?
O22 O20 Mo2 126.0(11) 3_676 . ?
Mo1 O20 Mo2 92.5(7) . . ?
P7 O20 Mo3 122.1(10) . . ?
O23 O20 Mo3 128.9(12) 3_676 . ?
O21 O20 Mo3 131.7(12) 3_676 . ?
O22 O20 Mo3 69.1(8) 3_676 . ?
Mo1 O20 Mo3 92.5(7) . . ?
Mo2 O20 Mo3 91.7(7) . . ?
P7 O21 O23 54.1(8) . 3_676 ?
P7 O21 O20 54.5(9) . 3_676 ?
O23 O21 O20 90.0(12) 3_676 3_676 ?
P7 O21 O22 53.9(8) . 3_676 ?
O23 O21 O22 90.6(12) 3_676 3_676 ?
O20 O21 O22 86.8(12) 3_676 3_676 ?
P7 O21 Mo5 124.1(10) . . ?
O23 O21 Mo5 70.0(9) 3_676 . ?
O20 O21 Mo5 135.0(11) 3_676 . ?
O22 O21 Mo5 131.4(12) 3_676 . ?
P7 O21 Mo4 123.3(10) . . ?
O23 O21 Mo4 134.7(12) 3_676 . ?
O20 O21 Mo4 127.0(11) 3_676 . ?
O22 O21 Mo4 69.4(8) 3_676 . ?
Mo5 O21 Mo4 92.8(6) . . ?
P7 O21 Mo2 123.1(10) . 3_676 ?
O23 O21 Mo2 129.0(11) 3_676 3_676 ?
O20 O21 Mo2 68.7(9) 3_676 3_676 ?
O22 O21 Mo2 131.2(11) 3_676 3_676 ?
Mo5 O21 Mo2 92.6(6) . 3_676 ?
Mo4 O21 Mo2 92.1(6) . 3_676 ?
P7 O22 O23 54.9(8) . 3_676 ?
P7 O22 O21 54.4(8) . 3_676 ?
O23 O22 O21 91.2(12) 3_676 3_676 ?
P7 O22 O20 53.7(8) . 3_676 ?
O23 O22 O20 89.6(12) 3_676 3_676 ?
O21 O22 O20 87.4(11) 3_676 3_676 ?
P7 O22 Mo6 127.0(11) . . ?
O23 O22 Mo6 72.2(9) 3_676 . ?
O21 O22 Mo6 136.3(11) 3_676 . ?
O20 O22 Mo6 131.0(11) 3_676 . ?
P7 O22 Mo4 122.4(10) . 3_676 ?
O23 O22 Mo4 131.7(12) 3_676 3_676 ?
O21 O22 Mo4 68.0(8) 3_676 3_676 ?
O20 O22 Mo4 129.9(11) 3_676 3_676 ?
Mo6 O22 Mo4 93.0(6) . 3_676 ?
P7 O22 Mo3 121.5(9) . 3_676 ?
O23 O22 Mo3 134.2(12) 3_676 3_676 ?
O21 O22 Mo3 125.1(11) 3_676 3_676 ?
O20 O22 Mo3 67.9(9) 3_676 3_676 ?
Mo6 O22 Mo3 92.7(6) . 3_676 ?
Mo4 O22 Mo3 90.9(6) 3_676 3_676 ?
P7 O23 O22 57.0(9) . 3_676 ?
P7 O23 O21 56.7(9) . 3_676 ?
O22 O23 O21 93.5(12) 3_676 3_676 ?
P7 O23 O20 56.3(9) . 3_676 ?
O22 O23 O20 91.8(13) 3_676 3_676 ?
O21 O23 O20 92.8(12) 3_676 3_676 ?
P7 O23 Mo5 125.6(10) . 3_676 ?
O22 O23 Mo5 134.6(12) 3_676 3_676 ?
O21 O23 Mo5 69.0(9) 3_676 3_676 ?
O20 O23 Mo5 129.1(12) 3_676 3_676 ?
P7 O23 Mo6 124.4(11) . 3_676 ?
O22 O23 Mo6 67.4(9) 3_676 3_676 ?
O21 O23 Mo6 129.8(12) 3_676 3_676 ?
O20 O23 Mo6 131.8(11) 3_676 3_676 ?
Mo5 O23 Mo6 91.5(6) 3_676 3_676 ?
P7 O23 Mo1 123.2(10) . 3_676 ?
O22 O23 Mo1 126.8(11) 3_676 3_676 ?
O21 O23 Mo1 133.6(12) 3_676 3_676 ?
O20 O23 Mo1 67.0(9) 3_676 3_676 ?
Mo5 O23 Mo1 91.4(6) 3_676 3_676 ?
Mo6 O23 Mo1 90.7(6) 3_676 3_676 ?
Mo1 O24 Mo2 139.8(7) . . ?
Mo3 O25 Mo1 140.1(7) . . ?
Mo5 O26 Mo1 141.0(7) . . ?
Mo1 O27 Mo6 140.5(6) . . ?
Mo2 O29 Mo3 141.2(7) . . ?
Mo4 O30 Mo2 138.7(6) 3_676 . ?
Mo3 O32 Mo4 137.7(7) . . ?
Mo5 O34 Mo4 141.1(7) . . ?
Mo4 O35 Mo6 138.6(7) . 3_676 ?
Mo6 O37 Mo5 138.6(6) . . ?
Mo2 O38 Mo5 139.2(7) 3_676 . ?
Mo6 O40 Mo3 139.8(7) . 3_676 ?
P8 O42 O45 55.9(9) . 3_775 ?
P8 O42 O43 55.3(9) . 3_775 ?
O45 O42 O43 94.3(13) 3_775 3_775 ?
P8 O42 Mo7 128.1(11) . . ?
O45 O42 Mo7 72.2(9) 3_775 . ?
O43 O42 Mo7 139.8(11) 3_775 . ?
P8 O42 Mo8 122.1(10) . . ?
O45 O42 Mo8 131.8(12) 3_775 . ?
O43 O42 Mo8 66.9(9) 3_775 . ?
Mo7 O42 Mo8 93.6(7) . . ?
P8 O43 O45 53.8(8) . 3_775 ?
P8 O43 O42 53.8(9) . 3_775 ?
O45 O43 O42 92.5(12) 3_775 3_775 ?
P8 O43 Mo11 125.8(9) . . ?
O45 O43 Mo11 72.0(8) 3_775 . ?
O42 O43 Mo11 134.4(12) 3_775 . ?
P8 O43 Mo8 124.1(10) . 3_775 ?
O45 O43 Mo8 140.3(12) 3_775 3_775 ?
O42 O43 Mo8 70.5(9) 3_775 3_775 ?
Mo11 O43 Mo8 94.2(7) . 3_775 ?
P8 O43 Mo10 119.5(10) . . ?
O45 O43 Mo10 124.4(11) 3_775 . ?
O42 O43 Mo10 130.0(11) 3_775 . ?
Mo11 O43 Mo10 92.0(6) . . ?
Mo8 O43 Mo10 92.4(6) 3_775 . ?
P8 O44 O45 51.1(8) . 3_775 ?
P8 O44 Mo12 123.1(10) . . ?
O45 O44 Mo12 72.2(8) 3_775 . ?
P8 O44 Mo9 123.4(10) . 3_775 ?
O45 O44 Mo9 130.9(11) 3_775 3_775 ?
Mo12 O44 Mo9 95.0(7) . 3_775 ?
P8 O44 Mo10 120.4(10) . 3_775 ?
O45 O44 Mo10 133.8(11) 3_775 3_775 ?
Mo12 O44 Mo10 94.0(6) . 3_775 ?
Mo9 O44 Mo10 93.2(7) 3_775 3_775 ?
P8 O45 O42 58.3(9) . 3_775 ?
P8 O45 O43 57.6(9) . 3_775 ?
O42 O45 O43 97.0(13) 3_775 3_775 ?
P8 O45 O44 57.3(8) . 3_775 ?
O42 O45 O44 94.5(12) 3_775 3_775 ?
O43 O45 O44 90.9(11) 3_775 3_775 ?
P8 O45 Mo7 126.8(9) . 3_775 ?
O42 O45 Mo7 68.6(9) 3_775 3_775 ?
O43 O45 Mo7 131.3(11) 3_775 3_775 ?
O44 O45 Mo7 134.8(10) 3_775 3_775 ?
P8 O45 Mo11 124.9(9) . 3_775 ?
O42 O45 Mo11 137.1(11) 3_775 3_775 ?
O43 O45 Mo11 67.3(8) 3_775 3_775 ?
O44 O45 Mo11 124.1(10) 3_775 3_775 ?
Mo7 O45 Mo11 91.6(5) 3_775 3_775 ?
P8 O45 Mo12 122.1(9) . 3_775 ?
O42 O45 Mo12 126.1(11) 3_775 3_775 ?
O43 O45 Mo12 130.3(11) 3_775 3_775 ?
O44 O45 Mo12 64.9(8) 3_775 3_775 ?
Mo7 O45 Mo12 90.9(5) 3_775 3_775 ?
Mo11 O45 Mo12 90.3(5) 3_775 3_775 ?
Mo8 O46 Mo7 140.1(7) . . ?
Mo7 O47 Mo9 140.3(7) . . ?
Mo7 O48 Mo11 137.6(7) . . ?
Mo12 O49 Mo7 137.5(6) . . ?
Mo9 O51 Mo8 139.3(7) . . ?
Mo8 O52 Mo10 139.6(6) . 3_775 ?
Mo10 O54 Mo9 136.8(7) . . ?
Mo10 O56 Mo11 140.2(7) . . ?
Mo11 O58 Mo12 140.5(6) . . ?
Mo11 O59 Mo8 139.4(7) . 3_775 ?
Mo9 O61 Mo12 140.1(7) 3_775 . ?
Mo12 O62 Mo10 139.4(7) . 3_775 ?
O1 P1 O3 114.9(7) . . ?
O1 P1 O2 113.5(6) . . ?
O3 P1 O2 104.8(7) . . ?
O1 P1 C1 113.5(7) . . ?
O3 P1 C1 102.7(7) . . ?
O2 P1 C1 106.3(7) . . ?
O4 P2 O6 115.7(7) . . ?
O4 P2 O5 106.1(7) . . ?
O6 P2 O5 109.2(8) . . ?
O4 P2 C2 114.8(7) . . ?
O6 P2 C2 102.5(8) . . ?
O5 P2 C2 108.2(8) . . ?
O7 P3 O9 107.4(7) . . ?
O7 P3 O8 113.9(7) . . ?
O9 P3 O8 109.3(7) . . ?
O7 P3 C11 113.5(7) . . ?
O9 P3 C11 110.0(8) . . ?
O8 P3 C11 102.7(7) . . ?
O10 P4 O12 107.4(6) . . ?
O10 P4 O11 114.1(6) . . ?
O12 P4 O11 108.8(6) . . ?
O10 P4 C12 114.2(7) . . ?
O12 P4 C12 109.6(8) . . ?
O11 P4 C12 102.5(7) . . ?
O13 P5 O14 112.9(7) . . ?
O13 P5 O15 107.5(7) . . ?
O14 P5 O15 109.1(7) . . ?
O13 P5 C21 115.7(8) . . ?
O14 P5 C21 101.5(8) . . ?
O15 P5 C21 109.9(9) . . ?
O16 P6 O18 111.5(9) . . ?
O16 P6 O17 108.3(7) . . ?
O18 P6 O17 110.8(9) . . ?
O16 P6 C22 114.6(8) . . ?
O18 P6 C22 103.0(9) . . ?
O17 P6 C22 108.5(10) . . ?
O23 P7 O23 180.000(6) 3_676 . ?
O23 P7 O22 68.1(10) 3_676 . ?
O23 P7 O22 111.9(10) . . ?
O23 P7 O22 111.9(10) 3_676 3_676 ?
O23 P7 O22 68.1(10) . 3_676 ?
O22 P7 O22 180.000(3) . 3_676 ?
O23 P7 O21 110.8(10) 3_676 3_676 ?
O23 P7 O21 69.2(10) . 3_676 ?
O22 P7 O21 71.7(10) . 3_676 ?
O22 P7 O21 108.3(10) 3_676 3_676 ?
O23 P7 O21 69.2(10) 3_676 . ?
O23 P7 O21 110.8(10) . . ?
O22 P7 O21 108.3(10) . . ?
O22 P7 O21 71.7(10) 3_676 . ?
O21 P7 O21 180.000(6) 3_676 . ?
O23 P7 O20 70.1(10) 3_676 . ?
O23 P7 O20 109.9(10) . . ?
O22 P7 O20 106.8(10) . . ?
O22 P7 O20 73.2(10) 3_676 . ?
O21 P7 O20 71.1(10) 3_676 . ?
O21 P7 O20 108.9(10) . . ?
O23 P7 O20 109.9(10) 3_676 3_676 ?
O23 P7 O20 70.1(10) . 3_676 ?
O22 P7 O20 73.2(10) . 3_676 ?
O22 P7 O20 106.8(10) 3_676 3_676 ?
O21 P7 O20 108.9(10) 3_676 3_676 ?
O21 P7 O20 71.1(10) . 3_676 ?
O20 P7 O20 180.0(16) . 3_676 ?
O45 P8 O45 180.000(4) 3_775 . ?
O45 P8 O42 114.2(9) 3_775 3_775 ?
O45 P8 O42 65.8(9) . 3_775 ?
O45 P8 O42 65.8(9) 3_775 . ?
O45 P8 O42 114.2(9) . . ?
O42 P8 O42 180.0(16) 3_775 . ?
O45 P8 O43 68.5(9) 3_775 . ?
O45 P8 O43 111.5(9) . . ?
O42 P8 O43 71.0(10) 3_775 . ?
O42 P8 O43 109.0(10) . . ?
O45 P8 O43 111.5(9) 3_775 3_775 ?
O45 P8 O43 68.5(9) . 3_775 ?
O42 P8 O43 109.0(10) 3_775 3_775 ?
O42 P8 O43 71.0(10) . 3_775 ?
O43 P8 O43 180.0(14) . 3_775 ?
O45 P8 O44 108.4(9) 3_775 3_775 ?
O45 P8 O44 71.6(9) . 3_775 ?
O42 P8 O44 108.0(10) 3_775 3_775 ?
O42 P8 O44 72.0(10) . 3_775 ?
O43 P8 O44 74.7(10) . 3_775 ?
O43 P8 O44 105.3(10) 3_775 3_775 ?
O45 P8 O44 71.6(9) 3_775 . ?
O45 P8 O44 108.4(9) . . ?
O42 P8 O44 72.0(10) 3_775 . ?
O42 P8 O44 108.0(10) . . ?
O43 P8 O44 105.3(10) . . ?
O43 P8 O44 74.7(10) 3_775 . ?
O44 P8 O44 180.0(13) 3_775 . ?
C2 C1 P1 114.9(12) . . ?
C2 C1 H1A 108.5 . . ?
P1 C1 H1A 108.5 . . ?
C2 C1 H1B 108.5 . . ?
P1 C1 H1B 108.5 . . ?
H1A C1 H1B 107.5 . . ?
C1 C2 P2 117.3(11) . . ?
C1 C2 H2A 108.0 . . ?
P2 C2 H2A 108.0 . . ?
C1 C2 H2B 108.0 . . ?
P2 C2 H2B 108.0 . . ?
H2A C2 H2B 107.2 . . ?
O2 C3 C4 111.6(13) . . ?
O2 C3 H3A 109.3 . . ?
C4 C3 H3A 109.3 . . ?
O2 C3 H3B 109.3 . . ?
C4 C3 H3B 109.3 . . ?
H3A C3 H3B 108.0 . . ?
C3 C4 H4A 109.5 . . ?
C3 C4 H4B 109.5 . . ?
H4A C4 H4B 109.5 . . ?
C3 C4 H4C 109.5 . . ?
H4A C4 H4C 109.5 . . ?
H4B C4 H4C 109.5 . . ?
O3 C5 C6 109.1(16) . . ?
O3 C5 H5A 109.9 . . ?
C6 C5 H5A 109.9 . . ?
O3 C5 H5B 109.9 . . ?
C6 C5 H5B 109.9 . . ?
H5A C5 H5B 108.3 . . ?
C5 C6 H6A 109.5 . . ?
C5 C6 H6B 109.5 . . ?
H6A C6 H6B 109.5 . . ?
C5 C6 H6C 109.5 . . ?
H6A C6 H6C 109.5 . . ?
H6B C6 H6C 109.5 . . ?
O5 C7 C8 100.8(17) . . ?
O5 C7 H7A 111.6 . . ?
C8 C7 H7A 111.6 . . ?
O5 C7 H7B 111.6 . . ?
C8 C7 H7B 111.6 . . ?
H7A C7 H7B 109.4 . . ?
C7 C8 H8A 109.5 . . ?
C7 C8 H8B 109.5 . . ?
H8A C8 H8B 109.5 . . ?
C7 C8 H8C 109.5 . . ?
H8A C8 H8C 109.5 . . ?
H8B C8 H8C 109.5 . . ?
O6 C9 C10 108.0(16) . . ?
O6 C9 H9A 110.1 . . ?
C10 C9 H9A 110.1 . . ?
O6 C9 H9B 110.1 . . ?
C10 C9 H9B 110.1 . . ?
H9A C9 H9B 108.4 . . ?
C9 C10 H10A 109.5 . . ?
C9 C10 H10B 109.5 . . ?
H10A C10 H10B 109.5 . . ?
C9 C10 H10C 109.5 . . ?
H10A C10 H10C 109.5 . . ?
H10B C10 H10C 109.5 . . ?
C12 C11 P3 111.4(12) . . ?
C12 C11 H11A 109.3 . . ?
P3 C11 H11A 109.3 . . ?
C12 C11 H11B 109.3 . . ?
P3 C11 H11B 109.3 . . ?
H11A C11 H11B 108.0 . . ?
C11 C12 P4 114.6(12) . . ?
C11 C12 H12A 108.6 . . ?
P4 C12 H12A 108.6 . . ?
C11 C12 H12B 108.6 . . ?
P4 C12 H12B 108.6 . . ?
H12A C12 H12B 107.6 . . ?
O8 C13 C14 108.2(14) . . ?
O8 C13 H13A 110.1 . . ?
C14 C13 H13A 110.1 . . ?
O8 C13 H13B 110.1 . . ?
C14 C13 H13B 110.1 . . ?
H13A C13 H13B 108.4 . . ?
C13 C14 H14A 109.5 . . ?
C13 C14 H14B 109.5 . . ?
H14A C14 H14B 109.5 . . ?
C13 C14 H14C 109.5 . . ?
H14A C14 H14C 109.5 . . ?
H14B C14 H14C 109.5 . . ?
O9 C15 C16 104.2(18) . . ?
O9 C15 H15A 110.9 . . ?
C16 C15 H15A 110.9 . . ?
O9 C15 H15B 110.9 . . ?
C16 C15 H15B 110.9 . . ?
H15A C15 H15B 108.9 . . ?
C15 C16 H16A 109.5 . . ?
C15 C16 H16B 109.5 . . ?
H16A C16 H16B 109.5 . . ?
C15 C16 H16C 109.5 . . ?
H16A C16 H16C 109.5 . . ?
H16B C16 H16C 109.5 . . ?
O11 C17 C18 107.8(13) . . ?
O11 C17 H17A 110.1 . . ?
C18 C17 H17A 110.1 . . ?
O11 C17 H17B 110.1 . . ?
C18 C17 H17B 110.1 . . ?
H17A C17 H17B 108.5 . . ?
C17 C18 H18A 109.5 . . ?
C17 C18 H18B 109.5 . . ?
H18A C18 H18B 109.5 . . ?
C17 C18 H18C 109.5 . . ?
H18A C18 H18C 109.5 . . ?
H18B C18 H18C 109.5 . . ?
O12 C19 C20 114.8(15) . . ?
O12 C19 H19A 108.6 . . ?
C20 C19 H19A 108.6 . . ?
O12 C19 H19B 108.6 . . ?
C20 C19 H19B 108.6 . . ?
H19A C19 H19B 107.6 . . ?
C19 C20 H20A 109.5 . . ?
C19 C20 H20B 109.5 . . ?
H20A C20 H20B 109.5 . . ?
C19 C20 H20C 109.5 . . ?
H20A C20 H20C 109.5 . . ?
H20B C20 H20C 109.5 . . ?
C22 C21 P5 113.9(13) . . ?
C22 C21 H21A 108.8 . . ?
P5 C21 H21A 108.8 . . ?
C22 C21 H21B 108.8 . . ?
P5 C21 H21B 108.8 . . ?
H21A C21 H21B 107.7 . . ?
C21 C22 P6 117.2(15) . . ?
C21 C22 H22A 108.0 . . ?
P6 C22 H22A 108.0 . . ?
C21 C22 H22B 108.0 . . ?
P6 C22 H22B 108.0 . . ?
H22A C22 H22B 107.3 . . ?
O14 C23 C24 109.4(15) . . ?
O14 C23 H23A 109.8 . . ?
C24 C23 H23A 109.8 . . ?
O14 C23 H23B 109.8 . . ?
C24 C23 H23B 109.8 . . ?
H23A C23 H23B 108.2 . . ?
C23 C24 H24A 109.5 . . ?
C23 C24 H24B 109.5 . . ?
H24A C24 H24B 109.5 . . ?
C23 C24 H24C 109.5 . . ?
H24A C24 H24C 109.5 . . ?
H24B C24 H24C 109.5 . . ?
O15 C25 C26 110.2(15) . . ?
O15 C25 H25A 109.6 . . ?
C26 C25 H25A 109.6 . . ?
O15 C25 H25B 109.6 . . ?
C26 C25 H25B 109.6 . . ?
H25A C25 H25B 108.1 . . ?
C25 C26 H26A 109.5 . . ?
C25 C26 H26B 109.5 . . ?
H26A C26 H26B 109.5 . . ?
C25 C26 H26C 109.5 . . ?
H26A C26 H26C 109.5 . . ?
H26B C26 H26C 109.5 . . ?
O17 C27 C28 108.2(19) . . ?
O17 C27 H27A 110.1 . . ?
C28 C27 H27A 110.1 . . ?
O17 C27 H27B 110.1 . . ?
C28 C27 H27B 110.1 . . ?
H27A C27 H27B 108.4 . . ?
C27 C28 H28A 109.5 . . ?
C27 C28 H28B 109.5 . . ?
H28A C28 H28B 109.5 . . ?
C27 C28 H28C 109.5 . . ?
H28A C28 H28C 109.5 . . ?
H28B C28 H28C 109.5 . . ?
O18 C29 C30 113.0(19) . . ?
O18 C29 H29A 109.0 . . ?
C30 C29 H29A 109.0 . . ?
O18 C29 H29B 109.0 . . ?
C30 C29 H29B 109.0 . . ?
H29A C29 H29B 107.8 . . ?
C29 C30 H30A 109.5 . . ?
C29 C30 H30B 109.5 . . ?
H30A C30 H30B 109.5 . . ?
C29 C30 H30C 109.5 . . ?
H30A C30 H30C 109.5 . . ?
H30B C30 H30C 109.5 . . ?
N1 C31 C32 176(3) . . ?
C31 C32 H32A 109.5 . . ?
C31 C32 H32B 109.5 . . ?
H32A C32 H32B 109.5 . . ?
C31 C32 H32C 109.5 . . ?
H32A C32 H32C 109.5 . . ?
H32B C32 H32C 109.5 . . ?

loop_
_geom_bond_atom_site_label_1
_geom_bond_atom_site_label_2
_geom_bond_distance
_geom_bond_site_symmetry_2
_geom_bond_publ_flag
Y1 O7 2.247(10) . ?
Y1 O16 2.249(11) . ?
Y1 O1 2.251(10) . ?
Y1 O13 2.252(10) . ?
Y1 O10 2.258(10) . ?
Y1 O4 2.260(10) . ?
Y1 O19 2.374(10) . ?
Mo1 O28 1.649(11) . ?
Mo1 O24 1.824(12) . ?
Mo1 O27 1.850(11) . ?
Mo1 O25 1.898(11) . ?
Mo1 O26 1.936(11) . ?
Mo1 O20 2.42(2) . ?
Mo1 O23 2.502(19) 3_676 ?
Mo2 O31 1.630(10) . ?
Mo2 O29 1.818(12) . ?
Mo2 O38 1.829(11) 3_676 ?
Mo2 O24 1.930(12) . ?
Mo2 O30 1.942(11) . ?
Mo2 O20 2.459(19) . ?
Mo2 O21 2.464(19) 3_676 ?
Mo3 O33 1.645(11) . ?
Mo3 O32 1.837(12) . ?
Mo3 O25 1.858(11) . ?
Mo3 O40 1.898(11) 3_676 ?
Mo3 O29 1.927(12) . ?
Mo3 O20 2.466(19) . ?
Mo3 O22 2.487(19) 3_676 ?
Mo4 O36 1.639(10) . ?
Mo4 O35 1.826(11) . ?
Mo4 O30 1.831(11) 3_676 ?
Mo4 O34 1.925(12) . ?
Mo4 O32 1.946(12) . ?
Mo4 O21 2.441(18) . ?
Mo4 O22 2.464(17) 3_676 ?
Mo5 O39 1.625(11) . ?
Mo5 O34 1.815(12) . ?
Mo5 O26 1.820(11) . ?
Mo5 O37 1.937(10) . ?
Mo5 O38 1.945(11) . ?
Mo5 O21 2.429(19) . ?
Mo5 O23 2.446(19) 3_676 ?
Mo6 O41 1.660(10) . ?
Mo6 O37 1.825(11) . ?
Mo6 O40 1.862(12) . ?
Mo6 O27 1.904(12) . ?
Mo6 O35 1.940(12) 3_676 ?
Mo6 O22 2.393(18) . ?
Mo6 O23 2.467(18) 3_676 ?
Mo7 O50 1.654(11) . ?
Mo7 O48 1.804(11) . ?
Mo7 O47 1.811(11) . ?
Mo7 O49 1.939(10) . ?
Mo7 O46 1.944(11) . ?
Mo7 O42 2.389(19) . ?
Mo7 O45 2.444(17) 3_775 ?
Mo8 O53 1.642(11) . ?
Mo8 O46 1.824(11) . ?
Mo8 O52 1.830(11) . ?
Mo8 O59 1.957(11) 3_775 ?
Mo8 O51 1.963(11) . ?
Mo8 O43 2.408(18) 3_775 ?
Mo8 O42 2.468(19) . ?
Mo9 O55 1.617(11) . ?
Mo9 O61 1.808(12) 3_775 ?
Mo9 O51 1.810(12) . ?
Mo9 O54 1.957(13) . ?
Mo9 O47 1.959(11) . ?
Mo9 O44 2.41(2) 3_775 ?
Mo10 O57 1.639(9) . ?
Mo10 O56 1.827(11) . ?
Mo10 O54 1.832(12) . ?
Mo10 O52 1.948(11) 3_775 ?
Mo10 O62 1.961(11) 3_775 ?
Mo10 O44 2.443(19) 3_775 ?
Mo10 O43 2.505(18) . ?
Mo11 O60 1.635(10) . ?
Mo11 O59 1.803(12) . ?
Mo11 O58 1.814(9) . ?
Mo11 O56 1.931(10) . ?
Mo11 O48 1.981(12) . ?
Mo11 O43 2.407(19) . ?
Mo11 O45 2.481(16) 3_775 ?
Mo12 O63 1.632(10) . ?
Mo12 O62 1.810(11) . ?
Mo12 O49 1.854(11) . ?
Mo12 O58 1.947(10) . ?
Mo12 O61 1.955(12) . ?
Mo12 O44 2.392(18) . ?
Mo12 O45 2.514(16) 3_775 ?
N1 C31 1.09(3) . ?
O1 P1 1.451(11) . ?
O2 C3 1.426(9) . ?
O2 P1 1.540(11) . ?
O3 C5 1.435(9) . ?
O3 P1 1.527(12) . ?
O4 P2 1.444(11) . ?
O5 C7 1.426(9) . ?
O5 P2 1.538(13) . ?
O6 C9 1.433(9) . ?
O6 P2 1.522(13) . ?
O7 P3 1.472(10) . ?
O8 C13 1.426(9) . ?
O8 P3 1.553(13) . ?
O9 C15 1.446(9) . ?
O9 P3 1.548(13) . ?
O10 P4 1.466(10) . ?
O11 C17 1.437(9) . ?
O11 P4 1.532(11) . ?
O12 C19 1.432(9) . ?
O12 P4 1.511(11) . ?
O13 P5 1.484(11) . ?
O14 C23 1.432(9) . ?
O14 P5 1.522(13) . ?
O15 C25 1.430(9) . ?
O15 P5 1.542(13) . ?
O16 P6 1.463(11) . ?
O17 C27 1.440(9) . ?
O17 P6 1.549(14) . ?
O18 C29 1.426(9) . ?
O18 P6 1.518(15) . ?
O19 H19E 0.8500 . ?
O19 H19F 0.8499 . ?
O20 P7 1.53(2) . ?
O20 O23 1.73(3) 3_676 ?
O20 O21 1.78(3) 3_676 ?
O20 O22 1.82(2) 3_676 ?
O21 P7 1.527(18) . ?
O21 O23 1.71(2) 3_676 ?
O21 O20 1.78(3) 3_676 ?
O21 O22 1.78(3) 3_676 ?
O21 Mo2 2.464(19) 3_676 ?
O22 P7 1.517(16) . ?
O22 O23 1.68(3) 3_676 ?
O22 O21 1.78(3) 3_676 ?
O22 O20 1.82(2) 3_676 ?
O22 Mo4 2.464(17) 3_676 ?
O22 Mo3 2.487(19) 3_676 ?
O23 P7 1.480(18) . ?
O23 O22 1.68(3) 3_676 ?
O23 O21 1.71(2) 3_676 ?
O23 O20 1.73(3) 3_676 ?
O23 Mo5 2.446(19) 3_676 ?
O23 Mo6 2.467(18) 3_676 ?
O23 Mo1 2.502(19) 3_676 ?
O30 Mo4 1.831(11) 3_676 ?
O35 Mo6 1.940(12) 3_676 ?
O38 Mo2 1.829(11) 3_676 ?
O40 Mo3 1.898(11) 3_676 ?
O42 P8 1.51(2) . ?
O42 O45 1.62(3) 3_775 ?
O42 O43 1.77(3) 3_775 ?
O43 P8 1.541(18) . ?
O43 O45 1.70(2) 3_775 ?
O43 O42 1.77(3) 3_775 ?
O43 Mo8 2.408(18) 3_775 ?
O44 P8 1.594(18) . ?
O44 O45 1.80(3) 3_775 ?
O44 Mo9 2.41(2) 3_775 ?
O44 Mo10 2.443(19) 3_775 ?
O45 P8 1.473(16) . ?
O45 O42 1.62(2) 3_775 ?
O45 O43 1.70(2) 3_775 ?
O45 O44 1.80(3) 3_775 ?
O45 Mo7 2.444(17) 3_775 ?
O45 Mo11 2.481(16) 3_775 ?
O45 Mo12 2.514(16) 3_775 ?
O52 Mo10 1.948(11) 3_775 ?
O59 Mo8 1.957(11) 3_775 ?
O61 Mo9 1.808(12) 3_775 ?
O62 Mo10 1.961(11) 3_775 ?
P1 C1 1.753(16) . ?
P2 C2 1.750(16) . ?
P3 C11 1.771(16) . ?
P4 C12 1.767(17) . ?
P5 C21 1.764(17) . ?
P6 C22 1.77(2) . ?
P7 O23 1.480(18) 3_676 ?
P7 O22 1.517(17) 3_676 ?
P7 O21 1.527(18) 3_676 ?
P7 O20 1.53(2) 3_676 ?
P8 O45 1.473(16) 3_775 ?
P8 O42 1.51(2) 3_775 ?
P8 O43 1.541(18) 3_775 ?
P8 O44 1.594(19) 3_775 ?
C1 C2 1.52(2) . ?
C1 H1A 0.9700 . ?
C1 H1B 0.9700 . ?
C2 H2A 0.9700 . ?
C2 H2B 0.9700 . ?
C3 C4 1.527(9) . ?
C3 H3A 0.9700 . ?
C3 H3B 0.9700 . ?
C4 H4A 0.9600 . ?
C4 H4B 0.9600 . ?
C4 H4C 0.9600 . ?
C5 C6 1.516(10) . ?
C5 H5A 0.9700 . ?
C5 H5B 0.9700 . ?
C6 H6A 0.9600 . ?
C6 H6B 0.9600 . ?
C6 H6C 0.9600 . ?
C7 C8 1.527(10) . ?
C7 H7A 0.9700 . ?
C7 H7B 0.9700 . ?
C8 H8A 0.9600 . ?
C8 H8B 0.9600 . ?
C8 H8C 0.9600 . ?
C9 C10 1.516(10) . ?
C9 H9A 0.9700 . ?
C9 H9B 0.9700 . ?
C10 H10A 0.9600 . ?
C10 H10B 0.9600 . ?
C10 H10C 0.9600 . ?
C11 C12 1.50(2) . ?
C11 H11A 0.9700 . ?
C11 H11B 0.9700 . ?
C12 H12A 0.9700 . ?
C12 H12B 0.9700 . ?
C13 C14 1.511(9) . ?
C13 H13A 0.9700 . ?
C13 H13B 0.9700 . ?
C14 H14A 0.9600 . ?
C14 H14B 0.9600 . ?
C14 H14C 0.9600 . ?
C15 C16 1.505(10) . ?
C15 H15A 0.9700 . ?
C15 H15B 0.9700 . ?
C16 H16A 0.9600 . ?
C16 H16B 0.9600 . ?
C16 H16C 0.9600 . ?
C17 C18 1.525(9) . ?
C17 H17A 0.9700 . ?
C17 H17B 0.9700 . ?
C18 H18A 0.9600 . ?
C18 H18B 0.9600 . ?
C18 H18C 0.9600 . ?
C19 C20 1.501(10) . ?
C19 H19A 0.9700 . ?
C19 H19B 0.9700 . ?
C20 H20A 0.9600 . ?
C20 H20B 0.9600 . ?
C20 H20C 0.9600 . ?
C21 C22 1.48(2) . ?
C21 H21A 0.9700 . ?
C21 H21B 0.9700 . ?
C22 H22A 0.9700 . ?
C22 H22B 0.9700 . ?
C23 C24 1.507(10) . ?
C23 H23A 0.9700 . ?
C23 H23B 0.9700 . ?
C24 H24A 0.9600 . ?
C24 H24B 0.9600 . ?
C24 H24C 0.9600 . ?
C25 C26 1.505(10) . ?
C25 H25A 0.9700 . ?
C25 H25B 0.9700 . ?
C26 H26A 0.9600 . ?
C26 H26B 0.9600 . ?
C26 H26C 0.9600 . ?
C27 C28 1.534(10) . ?
C27 H27A 0.9700 . ?
C27 H27B 0.9700 . ?
C28 H28A 0.9600 . ?
C28 H28B 0.9600 . ?
C28 H28C 0.9600 . ?
C29 C30 1.523(10) . ?
C29 H29A 0.9700 . ?
C29 H29B 0.9700 . ?
C30 H30A 0.9600 . ?
C30 H30B 0.9600 . ?
C30 H30C 0.9600 . ?
C31 C32 1.47(3) . ?
C32 H32A 0.9600 . ?
C32 H32B 0.9600 . ?
C32 H32C 0.9600 . ?

loop_
_geom_torsion_atom_site_label_1
_geom_torsion_atom_site_label_2
_geom_torsion_atom_site_label_3
_geom_torsion_atom_site_label_4
_geom_torsion
_geom_torsion_site_symmetry_1
_geom_torsion_site_symmetry_2
_geom_torsion_site_symmetry_3
_geom_torsion_site_symmetry_4
_geom_torsion_publ_flag
O7 Y1 O1 P1 73(2) . . . . ?
O16 Y1 O1 P1 -102(2) . . . . ?
O13 Y1 O1 P1 -160.7(17) . . . . ?
O10 Y1 O1 P1 137(2) . . . . ?
O4 Y1 O1 P1 4.8(19) . . . . ?
O19 Y1 O1 P1 -39(2) . . . . ?
O7 Y1 O4 P2 -113(2) . . . . ?
O16 Y1 O4 P2 90(2) . . . . ?
O1 Y1 O4 P2 17(2) . . . . ?
O13 Y1 O4 P2 177.7(19) . . . . ?
O10 Y1 O4 P2 -45(2) . . . . ?
O19 Y1 O4 P2 165(2) . . . . ?
O16 Y1 O7 P3 -83.1(19) . . . . ?
O1 Y1 O7 P3 111.0(15) . . . . ?
O13 Y1 O7 P3 -34.4(16) . . . . ?
O10 Y1 O7 P3 46.9(15) . . . . ?
O4 Y1 O7 P3 176.4(16) . . . . ?
O19 Y1 O7 P3 -111.4(16) . . . . ?
O7 Y1 O10 P4 -13.5(18) . . . . ?
O16 Y1 O10 P4 146.9(17) . . . . ?
O1 Y1 O10 P4 -144.4(19) . . . . ?
O13 Y1 O10 P4 74.9(18) . . . . ?
O4 Y1 O10 P4 -82.9(19) . . . . ?
O19 Y1 O10 P4 31(2) . . . . ?
O7 Y1 O13 P5 -164.5(17) . . . . ?
O16 Y1 O13 P5 -2.1(16) . . . . ?
O1 Y1 O13 P5 56.6(18) . . . . ?
O10 Y1 O13 P5 117.3(17) . . . . ?
O4 Y1 O13 P5 -97.0(18) . . . . ?
O19 Y1 O13 P5 -84.8(16) . . . . ?
O7 Y1 O16 P6 15(3) . . . . ?
O1 Y1 O16 P6 -177(2) . . . . ?
O13 Y1 O16 P6 -35(2) . . . . ?
O10 Y1 O16 P6 -109(2) . . . . ?
O4 Y1 O16 P6 111(2) . . . . ?
O19 Y1 O16 P6 43(2) . . . . ?
O28 Mo1 O20 P7 174.5(13) . . . . ?
O24 Mo1 O20 P7 -130.3(14) . . . . ?
O27 Mo1 O20 P7 -39.3(12) . . . . ?
O25 Mo1 O20 P7 129.5(14) . . . . ?
O26 Mo1 O20 P7 45.8(12) . . . . ?
O23 Mo1 O20 P7 2.9(9) 3_676 . . . ?
O28 Mo1 O20 O23 171.6(16) . . . 3_676 ?
O24 Mo1 O20 O23 -133.2(10) . . . 3_676 ?
O27 Mo1 O20 O23 -42.2(9) . . . 3_676 ?
O25 Mo1 O20 O23 126.6(10) . . . 3_676 ?
O26 Mo1 O20 O23 42.9(9) . . . 3_676 ?
O28 Mo1 O20 O21 -115(2) . . . 3_676 ?
O24 Mo1 O20 O21 -59.6(15) . . . 3_676 ?
O27 Mo1 O20 O21 31.4(16) . . . 3_676 ?
O25 Mo1 O20 O21 -159.8(17) . . . 3_676 ?
O26 Mo1 O20 O21 116.6(15) . . . 3_676 ?
O23 Mo1 O20 O21 73.6(16) 3_676 . . 3_676 ?
O28 Mo1 O20 O22 103(2) . . . 3_676 ?
O24 Mo1 O20 O22 158.4(19) . . . 3_676 ?
O27 Mo1 O20 O22 -110.6(16) . . . 3_676 ?
O25 Mo1 O20 O22 58.2(16) . . . 3_676 ?
O26 Mo1 O20 O22 -25.5(17) . . . 3_676 ?
O23 Mo1 O20 O22 -68.4(17) 3_676 . . 3_676 ?
O28 Mo1 O20 Mo2 -51(2) . . . . ?
O24 Mo1 O20 Mo2 4.7(5) . . . . ?
O27 Mo1 O20 Mo2 95.7(6) . . . . ?
O25 Mo1 O20 Mo2 -95.5(7) . . . . ?
O26 Mo1 O20 Mo2 -179.2(6) . . . . ?
O23 Mo1 O20 Mo2 137.9(11) 3_676 . . . ?
O28 Mo1 O20 Mo3 41(2) . . . . ?
O24 Mo1 O20 Mo3 96.5(7) . . . . ?
O27 Mo1 O20 Mo3 -172.5(6) . . . . ?
O25 Mo1 O20 Mo3 -3.7(5) . . . . ?
O26 Mo1 O20 Mo3 -87.4(6) . . . . ?
O23 Mo1 O20 Mo3 -130.3(11) 3_676 . . . ?
O31 Mo2 O20 P7 173.8(11) . . . . ?
O29 Mo2 O20 P7 -128.4(14) . . . . ?
O38 Mo2 O20 P7 -36.9(12) 3_676 . . . ?
O24 Mo2 O20 P7 131.9(14) . . . . ?
O30 Mo2 O20 P7 49.5(12) . . . . ?
O21 Mo2 O20 P7 3.5(9) 3_676 . . . ?
O31 Mo2 O20 O23 104(2) . . . 3_676 ?
O29 Mo2 O20 O23 161.6(19) . . . 3_676 ?
O38 Mo2 O20 O23 -106.9(17) 3_676 . . 3_676 ?
O24 Mo2 O20 O23 61.9(17) . . . 3_676 ?
O30 Mo2 O20 O23 -20.6(18) . . . 3_676 ?
O21 Mo2 O20 O23 -66.5(17) 3_676 . . 3_676 ?
O31 Mo2 O20 O21 170.3(14) . . . 3_676 ?
O29 Mo2 O20 O21 -131.9(10) . . . 3_676 ?
O38 Mo2 O20 O21 -40.4(9) 3_676 . . 3_676 ?
O24 Mo2 O20 O21 128.4(10) . . . 3_676 ?
O30 Mo2 O20 O21 46.0(9) . . . 3_676 ?
O31 Mo2 O20 O22 -120.4(17) . . . 3_676 ?
O29 Mo2 O20 O22 -62.6(13) . . . 3_676 ?
O38 Mo2 O20 O22 28.9(14) 3_676 . . 3_676 ?
O24 Mo2 O20 O22 -162.3(16) . . . 3_676 ?
O30 Mo2 O20 O22 115.3(13) . . . 3_676 ?
O21 Mo2 O20 O22 69.3(14) 3_676 . . 3_676 ?
O31 Mo2 O20 Mo1 37.4(18) . . . . ?
O29 Mo2 O20 Mo1 95.2(7) . . . . ?
O38 Mo2 O20 Mo1 -173.3(5) 3_676 . . . ?
O24 Mo2 O20 Mo1 -4.5(5) . . . . ?
O30 Mo2 O20 Mo1 -87.0(6) . . . . ?
O21 Mo2 O20 Mo1 -132.9(11) 3_676 . . . ?
O31 Mo2 O20 Mo3 -55.2(18) . . . . ?
O29 Mo2 O20 Mo3 2.6(5) . . . . ?
O38 Mo2 O20 Mo3 94.1(6) 3_676 . . . ?
O24 Mo2 O20 Mo3 -97.1(7) . . . . ?
O30 Mo2 O20 Mo3 -179.5(6) . . . . ?
O21 Mo2 O20 Mo3 134.5(11) 3_676 . . . ?
O33 Mo3 O20 P7 178.0(11) . . . . ?
O32 Mo3 O20 P7 -41.3(13) . . . . ?
O25 Mo3 O20 P7 -131.7(14) . . . . ?
O40 Mo3 O20 P7 46.5(12) 3_676 . . . ?
O29 Mo3 O20 P7 129.4(14) . . . . ?
O22 Mo3 O20 P7 3.7(9) 3_676 . . . ?
O33 Mo3 O20 O23 -115.1(18) . . . 3_676 ?
O32 Mo3 O20 O23 25.5(15) . . . 3_676 ?
O25 Mo3 O20 O23 -64.9(14) . . . 3_676 ?
O40 Mo3 O20 O23 113.4(15) 3_676 . . 3_676 ?
O29 Mo3 O20 O23 -163.8(17) . . . 3_676 ?
O22 Mo3 O20 O23 70.5(15) 3_676 . . 3_676 ?
O33 Mo3 O20 O21 109.2(19) . . . 3_676 ?
O32 Mo3 O20 O21 -110.2(15) . . . 3_676 ?
O25 Mo3 O20 O21 159.5(17) . . . 3_676 ?
O40 Mo3 O20 O21 -22.3(15) 3_676 . . 3_676 ?
O29 Mo3 O20 O21 60.5(14) . . . 3_676 ?
O22 Mo3 O20 O21 -65.1(15) 3_676 . . 3_676 ?
O33 Mo3 O20 O22 174.3(14) . . . 3_676 ?
O32 Mo3 O20 O22 -45.0(9) . . . 3_676 ?
O25 Mo3 O20 O22 -135.4(10) . . . 3_676 ?
O40 Mo3 O20 O22 42.8(9) 3_676 . . 3_676 ?
O29 Mo3 O20 O22 125.7(10) . . . 3_676 ?
O33 Mo3 O20 Mo1 -46.4(18) . . . . ?
O32 Mo3 O20 Mo1 94.2(6) . . . . ?
O25 Mo3 O20 Mo1 3.8(5) . . . . ?
O40 Mo3 O20 Mo1 -177.9(6) 3_676 . . . ?
O29 Mo3 O20 Mo1 -95.1(7) . . . . ?
O22 Mo3 O20 Mo1 139.2(11) 3_676 . . . ?
O33 Mo3 O20 Mo2 46.1(18) . . . . ?
O32 Mo3 O20 Mo2 -173.2(6) . . . . ?
O25 Mo3 O20 Mo2 96.4(7) . . . . ?
O40 Mo3 O20 Mo2 -85.4(6) 3_676 . . . ?
O29 Mo3 O20 Mo2 -2.5(5) . . . . ?
O22 Mo3 O20 Mo2 -128.2(11) 3_676 . . . ?
O39 Mo5 O21 P7 172.7(12) . . . . ?
O34 Mo5 O21 P7 -130.7(14) . . . . ?
O26 Mo5 O21 P7 -37.9(12) . . . . ?
O37 Mo5 O21 P7 48.7(12) . . . . ?
O38 Mo5 O21 P7 130.2(13) . . . . ?
O23 Mo5 O21 P7 2.9(9) 3_676 . . . ?
O39 Mo5 O21 O23 169.8(15) . . . 3_676 ?
O34 Mo5 O21 O23 -133.6(11) . . . 3_676 ?
O26 Mo5 O21 O23 -40.8(9) . . . 3_676 ?
O37 Mo5 O21 O23 45.8(9) . . . 3_676 ?
O38 Mo5 O21 O23 127.3(10) . . . 3_676 ?
O39 Mo5 O21 O20 101(2) . . . 3_676 ?
O34 Mo5 O21 O20 157.6(18) . . . 3_676 ?
O26 Mo5 O21 O20 -109.6(16) . . . 3_676 ?
O37 Mo5 O21 O20 -23.0(16) . . . 3_676 ?
O38 Mo5 O21 O20 58.6(15) . . . 3_676 ?
O23 Mo5 O21 O20 -68.8(16) 3_676 . . 3_676 ?
O39 Mo5 O21 O22 -117.9(18) . . . 3_676 ?
O34 Mo5 O21 O22 -61.3(13) . . . 3_676 ?
O26 Mo5 O21 O22 31.4(14) . . . 3_676 ?
O37 Mo5 O21 O22 118.1(14) . . . 3_676 ?
O38 Mo5 O21 O22 -160.4(15) . . . 3_676 ?
O23 Mo5 O21 O22 72.3(15) 3_676 . . 3_676 ?
O39 Mo5 O21 Mo4 -53.2(19) . . . . ?
O34 Mo5 O21 Mo4 3.4(5) . . . . ?
O26 Mo5 O21 Mo4 96.2(6) . . . . ?
O37 Mo5 O21 Mo4 -177.2(6) . . . . ?
O38 Mo5 O21 Mo4 -95.7(6) . . . . ?
O23 Mo5 O21 Mo4 137.0(11) 3_676 . . . ?
O39 Mo5 O21 Mo2 39.0(19) . . . 3_676 ?
O34 Mo5 O21 Mo2 95.6(6) . . . 3_676 ?
O26 Mo5 O21 Mo2 -171.6(5) . . . 3_676 ?
O37 Mo5 O21 Mo2 -85.0(5) . . . 3_676 ?
O38 Mo5 O21 Mo2 -3.5(4) . . . 3_676 ?
O23 Mo5 O21 Mo2 -130.8(11) 3_676 . . 3_676 ?
O36 Mo4 O21 P7 174.2(11) . . . . ?
O35 Mo4 O21 P7 -37.9(13) . . . . ?
O30 Mo4 O21 P7 -130.0(14) 3_676 . . . ?
O34 Mo4 O21 P7 131.4(14) . . . . ?
O32 Mo4 O21 P7 49.7(12) . . . . ?
O22 Mo4 O21 P7 1.1(9) 3_676 . . . ?
O36 Mo4 O21 O23 104(2) . . . 3_676 ?
O35 Mo4 O21 O23 -108.2(16) . . . 3_676 ?
O30 Mo4 O21 O23 159.7(18) 3_676 . . 3_676 ?
O34 Mo4 O21 O23 61.1(16) . . . 3_676 ?
O32 Mo4 O21 O23 -20.6(17) . . . 3_676 ?
O22 Mo4 O21 O23 -69.2(17) 3_676 . . 3_676 ?
O36 Mo4 O21 O20 -117.8(18) . . . 3_676 ?
O35 Mo4 O21 O20 30.0(15) . . . 3_676 ?
O30 Mo4 O21 O20 -62.0(14) 3_676 . . 3_676 ?
O34 Mo4 O21 O20 -160.6(16) . . . 3_676 ?
O32 Mo4 O21 O20 117.7(14) . . . 3_676 ?
O22 Mo4 O21 O20 69.1(15) 3_676 . . 3_676 ?
O36 Mo4 O21 O22 173.1(14) . . . 3_676 ?
O35 Mo4 O21 O22 -39.0(9) . . . 3_676 ?
O30 Mo4 O21 O22 -131.1(10) 3_676 . . 3_676 ?
O34 Mo4 O21 O22 130.3(10) . . . 3_676 ?
O32 Mo4 O21 O22 48.6(9) . . . 3_676 ?
O36 Mo4 O21 Mo5 39.6(19) . . . . ?
O35 Mo4 O21 Mo5 -172.6(5) . . . . ?
O30 Mo4 O21 Mo5 95.4(7) 3_676 . . . ?
O34 Mo4 O21 Mo5 -3.3(5) . . . . ?
O32 Mo4 O21 Mo5 -85.0(6) . . . . ?
O22 Mo4 O21 Mo5 -133.6(11) 3_676 . . . ?
O36 Mo4 O21 Mo2 -53.1(18) . . . 3_676 ?
O35 Mo4 O21 Mo2 94.7(6) . . . 3_676 ?
O30 Mo4 O21 Mo2 2.6(5) 3_676 . . 3_676 ?
O34 Mo4 O21 Mo2 -96.0(7) . . . 3_676 ?
O32 Mo4 O21 Mo2 -177.7(6) . . . 3_676 ?
O22 Mo4 O21 Mo2 133.7(11) 3_676 . . 3_676 ?
O41 Mo6 O22 P7 174.7(12) . . . . ?
O37 Mo6 O22 P7 -39.4(13) . . . . ?
O40 Mo6 O22 P7 -129.9(14) . . . . ?
O27 Mo6 O22 P7 49.0(12) . . . . ?
O35 Mo6 O22 P7 131.9(14) 3_676 . . . ?
O23 Mo6 O22 P7 2.2(9) 3_676 . . . ?
O41 Mo6 O22 O23 172.5(15) . . . 3_676 ?
O37 Mo6 O22 O23 -41.6(9) . . . 3_676 ?
O40 Mo6 O22 O23 -132.1(10) . . . 3_676 ?
O27 Mo6 O22 O23 46.8(9) . . . 3_676 ?
O35 Mo6 O22 O23 129.7(10) 3_676 . . 3_676 ?
O41 Mo6 O22 O21 100(2) . . . 3_676 ?
O37 Mo6 O22 O21 -114.0(15) . . . 3_676 ?
O40 Mo6 O22 O21 155.5(17) . . . 3_676 ?
O27 Mo6 O22 O21 -25.6(16) . . . 3_676 ?
O35 Mo6 O22 O21 57.3(15) 3_676 . . 3_676 ?
O23 Mo6 O22 O21 -72.4(17) 3_676 . . 3_676 ?
O41 Mo6 O22 O20 -114.3(19) . . . 3_676 ?
O37 Mo6 O22 O20 31.6(15) . . . 3_676 ?
O40 Mo6 O22 O20 -58.9(14) . . . 3_676 ?
O27 Mo6 O22 O20 120.0(15) . . . 3_676 ?
O35 Mo6 O22 O20 -157.1(16) 3_676 . . 3_676 ?
O23 Mo6 O22 O20 73.2(15) 3_676 . . 3_676 ?
O41 Mo6 O22 Mo4 39.4(19) . . . 3_676 ?
O37 Mo6 O22 Mo4 -174.7(5) . . . 3_676 ?
O40 Mo6 O22 Mo4 94.8(7) . . . 3_676 ?
O27 Mo6 O22 Mo4 -86.3(6) . . . 3_676 ?
O35 Mo6 O22 Mo4 -3.4(5) 3_676 . . 3_676 ?
O23 Mo6 O22 Mo4 -133.1(11) 3_676 . . 3_676 ?
O41 Mo6 O22 Mo3 -51.7(18) . . . 3_676 ?
O37 Mo6 O22 Mo3 94.2(5) . . . 3_676 ?
O40 Mo6 O22 Mo3 3.8(5) . . . 3_676 ?
O27 Mo6 O22 Mo3 -177.3(5) . . . 3_676 ?
O35 Mo6 O22 Mo3 -94.5(6) 3_676 . . 3_676 ?
O23 Mo6 O22 Mo3 135.9(11) 3_676 . . 3_676 ?
O28 Mo1 O24 Mo2 154.0(11) . . . . ?
O27 Mo1 O24 Mo2 -102.1(11) . . . . ?
O25 Mo1 O24 Mo2 52.8(11) . . . . ?
O26 Mo1 O24 Mo2 -19(2) . . . . ?
O20 Mo1 O24 Mo2 -9.3(10) . . . . ?
O23 Mo1 O24 Mo2 -38.0(12) 3_676 . . . ?
O31 Mo2 O24 Mo1 -155.9(11) . . . . ?
O29 Mo2 O24 Mo1 -53.4(11) . . . . ?
O38 Mo2 O24 Mo1 37.3(19) 3_676 . . . ?
O30 Mo2 O24 Mo1 104.4(11) . . . . ?
O20 Mo2 O24 Mo1 9.3(10) . . . . ?
O21 Mo2 O24 Mo1 41.1(11) 3_676 . . . ?
O33 Mo3 O25 Mo1 154.4(11) . . . . ?
O32 Mo3 O25 Mo1 -102.4(11) . . . . ?
O40 Mo3 O25 Mo1 -12(2) 3_676 . . . ?
O29 Mo3 O25 Mo1 54.2(11) . . . . ?
O20 Mo3 O25 Mo1 -7.6(10) . . . . ?
O22 Mo3 O25 Mo1 -36.4(11) 3_676 . . . ?
O28 Mo1 O25 Mo3 -158.0(11) . . . . ?
O24 Mo1 O25 Mo3 -55.0(11) . . . . ?
O27 Mo1 O25 Mo3 35.0(19) . . . . ?
O26 Mo1 O25 Mo3 101.8(11) . . . . ?
O20 Mo1 O25 Mo3 7.7(10) . . . . ?
O23 Mo1 O25 Mo3 39.6(11) 3_676 . . . ?
O39 Mo5 O26 Mo1 -157.1(10) . . . . ?
O34 Mo5 O26 Mo1 97.9(10) . . . . ?
O37 Mo5 O26 Mo1 -57.2(10) . . . . ?
O38 Mo5 O26 Mo1 7.0(19) . . . . ?
O21 Mo5 O26 Mo1 34.0(11) . . . . ?
O23 Mo5 O26 Mo1 5.7(9) 3_676 . . . ?
O28 Mo1 O26 Mo5 159.7(10) . . . . ?
O24 Mo1 O26 Mo5 -27.6(18) . . . . ?
O27 Mo1 O26 Mo5 57.5(10) . . . . ?
O25 Mo1 O26 Mo5 -99.5(10) . . . . ?
O20 Mo1 O26 Mo5 -36.0(11) . . . . ?
O23 Mo1 O26 Mo5 -5.7(9) 3_676 . . . ?
O28 Mo1 O27 Mo6 -153.2(10) . . . . ?
O24 Mo1 O27 Mo6 102.6(11) . . . . ?
O25 Mo1 O27 Mo6 13.6(19) . . . . ?
O26 Mo1 O27 Mo6 -53.1(10) . . . . ?
O20 Mo1 O27 Mo6 38.0(11) . . . . ?
O23 Mo1 O27 Mo6 8.6(9) 3_676 . . . ?
O41 Mo6 O27 Mo1 157.2(10) . . . . ?
O37 Mo6 O27 Mo1 54.1(10) . . . . ?
O40 Mo6 O27 Mo1 -38.0(19) . . . . ?
O35 Mo6 O27 Mo1 -104.2(11) 3_676 . . . ?
O22 Mo6 O27 Mo1 -40.3(11) . . . . ?
O23 Mo6 O27 Mo1 -8.7(10) 3_676 . . . ?
O31 Mo2 O29 Mo3 155.5(11) . . . . ?
O38 Mo2 O29 Mo3 -99.9(11) 3_676 . . . ?
O24 Mo2 O29 Mo3 55.8(11) . . . . ?
O30 Mo2 O29 Mo3 -11(2) . . . . ?
O20 Mo2 O29 Mo3 -5.4(10) . . . . ?
O21 Mo2 O29 Mo3 -35.6(12) 3_676 . . . ?
O33 Mo3 O29 Mo2 -157.1(11) . . . . ?
O32 Mo3 O29 Mo2 29(2) . . . . ?
O25 Mo3 O29 Mo2 -56.8(11) . . . . ?
O40 Mo3 O29 Mo2 101.1(11) 3_676 . . . ?
O20 Mo3 O29 Mo2 5.4(10) . . . . ?
O22 Mo3 O29 Mo2 39.1(11) 3_676 . . . ?
O31 Mo2 O30 Mo4 160.7(10) . . . 3_676 ?
O29 Mo2 O30 Mo4 -33.1(18) . . . 3_676 ?
O38 Mo2 O30 Mo4 57.8(10) 3_676 . . 3_676 ?
O24 Mo2 O30 Mo4 -99.9(10) . . . 3_676 ?
O20 Mo2 O30 Mo4 -37.8(11) . . . 3_676 ?
O21 Mo2 O30 Mo4 -5.1(9) 3_676 . . 3_676 ?
O33 Mo3 O32 Mo4 -155.7(10) . . . . ?
O25 Mo3 O32 Mo4 102.4(10) . . . . ?
O40 Mo3 O32 Mo4 -53.4(10) 3_676 . . . ?
O29 Mo3 O32 Mo4 17.8(19) . . . . ?
O20 Mo3 O32 Mo4 39.0(11) . . . . ?
O22 Mo3 O32 Mo4 7.1(9) 3_676 . . . ?
O36 Mo4 O32 Mo3 156.8(10) . . . . ?
O35 Mo4 O32 Mo3 55.0(10) . . . . ?
O30 Mo4 O32 Mo3 -40.6(19) 3_676 . . . ?
O34 Mo4 O32 Mo3 -103.0(10) . . . . ?
O21 Mo4 O32 Mo3 -41.3(11) . . . . ?
O22 Mo4 O32 Mo3 -7.2(9) 3_676 . . . ?
O39 Mo5 O34 Mo4 154.7(11) . . . . ?
O26 Mo5 O34 Mo4 -100.5(11) . . . . ?
O37 Mo5 O34 Mo4 -8(2) . . . . ?
O38 Mo5 O34 Mo4 55.6(11) . . . . ?
O21 Mo5 O34 Mo4 -6.9(10) . . . . ?
O23 Mo5 O34 Mo4 -35.3(12) 3_676 . . . ?
O36 Mo4 O34 Mo5 -158.2(11) . . . . ?
O35 Mo4 O34 Mo5 34(2) . . . . ?
O30 Mo4 O34 Mo5 -57.4(11) 3_676 . . . ?
O32 Mo4 O34 Mo5 102.7(11) . . . . ?
O21 Mo4 O34 Mo5 7.0(10) . . . . ?
O22 Mo4 O34 Mo5 38.1(12) 3_676 . . . ?
O36 Mo4 O35 Mo6 -156.4(10) . . . 3_676 ?
O30 Mo4 O35 Mo6 101.0(11) 3_676 . . 3_676 ?
O34 Mo4 O35 Mo6 11(2) . . . 3_676 ?
O32 Mo4 O35 Mo6 -56.6(11) . . . 3_676 ?
O21 Mo4 O35 Mo6 35.2(11) . . . 3_676 ?
O22 Mo4 O35 Mo6 6.8(10) 3_676 . . 3_676 ?
O41 Mo6 O37 Mo5 -153.0(9) . . . . ?
O40 Mo6 O37 Mo5 103.9(10) . . . . ?
O27 Mo6 O37 Mo5 -51.5(10) . . . . ?
O35 Mo6 O37 Mo5 18.7(19) 3_676 . . . ?
O22 Mo6 O37 Mo5 39.1(10) . . . . ?
O23 Mo6 O37 Mo5 10.7(9) 3_676 . . . ?
O39 Mo5 O37 Mo6 155.7(10) . . . . ?
O34 Mo5 O37 Mo6 -41.1(17) . . . . ?
O26 Mo5 O37 Mo6 52.9(10) . . . . ?
O38 Mo5 O37 Mo6 -105.6(10) . . . . ?
O21 Mo5 O37 Mo6 -42.4(10) . . . . ?
O23 Mo5 O37 Mo6 -10.8(9) 3_676 . . . ?
O39 Mo5 O38 Mo2 -158.3(10) . . . 3_676 ?
O34 Mo5 O38 Mo2 -55.3(11) . . . 3_676 ?
O26 Mo5 O38 Mo2 37.5(18) . . . 3_676 ?
O37 Mo5 O38 Mo2 102.3(11) . . . 3_676 ?
O21 Mo5 O38 Mo2 7.2(9) . . . 3_676 ?
O23 Mo5 O38 Mo2 38.6(11) 3_676 . . 3_676 ?
O41 Mo6 O40 Mo3 154.5(11) . . . 3_676 ?
O37 Mo6 O40 Mo3 -101.4(11) . . . 3_676 ?
O27 Mo6 O40 Mo3 -10(2) . . . 3_676 ?
O35 Mo6 O40 Mo3 55.6(11) 3_676 . . 3_676 ?
O22 Mo6 O40 Mo3 -7.6(10) . . . 3_676 ?
O23 Mo6 O40 Mo3 -36.4(12) 3_676 . . 3_676 ?
O50 Mo7 O42 P8 -175.3(12) . . . . ?
O48 Mo7 O42 P8 35.8(13) . . . . ?
O47 Mo7 O42 P8 129.0(14) . . . . ?
O49 Mo7 O42 P8 -52.3(13) . . . . ?
O46 Mo7 O42 P8 -131.9(15) . . . . ?
O45 Mo7 O42 P8 -3.6(9) 3_775 . . . ?
O50 Mo7 O42 O45 -171.6(14) . . . 3_775 ?
O48 Mo7 O42 O45 39.4(9) . . . 3_775 ?
O47 Mo7 O42 O45 132.6(10) . . . 3_775 ?
O49 Mo7 O42 O45 -48.7(9) . . . 3_775 ?
O46 Mo7 O42 O45 -128.2(10) . . . 3_775 ?
O50 Mo7 O42 O43 -97(2) . . . 3_775 ?
O48 Mo7 O42 O43 114.6(19) . . . 3_775 ?
O47 Mo7 O42 O43 -152(2) . . . 3_775 ?
O49 Mo7 O42 O43 26.5(19) . . . 3_775 ?
O46 Mo7 O42 O43 -53.1(18) . . . 3_775 ?
O45 Mo7 O42 O43 75(2) 3_775 . . 3_775 ?
O50 Mo7 O42 Mo8 -38.8(19) . . . . ?
O48 Mo7 O42 Mo8 172.3(5) . . . . ?
O47 Mo7 O42 Mo8 -94.5(7) . . . . ?
O49 Mo7 O42 Mo8 84.2(6) . . . . ?
O46 Mo7 O42 Mo8 4.6(4) . . . . ?
O45 Mo7 O42 Mo8 132.9(11) 3_775 . . . ?
O53 Mo8 O42 P8 -172.5(10) . . . . ?
O46 Mo8 O42 P8 135.3(13) . . . . ?
O52 Mo8 O42 P8 41.9(12) . . . . ?
O59 Mo8 O42 P8 -45.2(12) 3_775 . . . ?
O51 Mo8 O42 P8 -124.6(13) . . . . ?
O43 Mo8 O42 P8 -3.4(9) 3_775 . . . ?
O53 Mo8 O42 O45 116.5(18) . . . 3_775 ?
O46 Mo8 O42 O45 64.4(15) . . . 3_775 ?
O52 Mo8 O42 O45 -29.1(16) . . . 3_775 ?
O59 Mo8 O42 O45 -116.2(16) 3_775 . . 3_775 ?
O51 Mo8 O42 O45 164.5(18) . . . 3_775 ?
O43 Mo8 O42 O45 -74.3(17) 3_775 . . 3_775 ?
O53 Mo8 O42 O43 -169.2(13) . . . 3_775 ?
O46 Mo8 O42 O43 138.6(10) . . . 3_775 ?
O52 Mo8 O42 O43 45.2(9) . . . 3_775 ?
O59 Mo8 O42 O43 -41.9(9) 3_775 . . 3_775 ?
O51 Mo8 O42 O43 -121.3(10) . . . 3_775 ?
O53 Mo8 O42 Mo7 47.2(17) . . . . ?
O46 Mo8 O42 Mo7 -5.0(5) . . . . ?
O52 Mo8 O42 Mo7 -98.4(6) . . . . ?
O59 Mo8 O42 Mo7 174.5(6) 3_775 . . . ?
O51 Mo8 O42 Mo7 95.1(7) . . . . ?
O43 Mo8 O42 Mo7 -143.6(11) 3_775 . . . ?
O60 Mo11 O43 P8 -173.6(12) . . . . ?
O59 Mo11 O43 P8 132.9(14) . . . . ?
O58 Mo11 O43 P8 40.1(13) . . . . ?
O56 Mo11 O43 P8 -125.6(14) . . . . ?
O48 Mo11 O43 P8 -46.5(13) . . . . ?
O45 Mo11 O43 P8 -3.6(9) 3_775 . . . ?
O60 Mo11 O43 O45 -170.0(15) . . . 3_775 ?
O59 Mo11 O43 O45 136.6(10) . . . 3_775 ?
O58 Mo11 O43 O45 43.7(9) . . . 3_775 ?
O56 Mo11 O43 O45 -122.0(10) . . . 3_775 ?
O48 Mo11 O43 O45 -42.9(9) . . . 3_775 ?
O60 Mo11 O43 O42 114.8(19) . . . 3_775 ?
O59 Mo11 O43 O42 61.3(15) . . . 3_775 ?
O58 Mo11 O43 O42 -31.6(16) . . . 3_775 ?
O56 Mo11 O43 O42 162.7(17) . . . 3_775 ?
O48 Mo11 O43 O42 -118.2(15) . . . 3_775 ?
O45 Mo11 O43 O42 -75.3(16) 3_775 . . 3_775 ?
O60 Mo11 O43 Mo8 48(2) . . . 3_775 ?
O59 Mo11 O43 Mo8 -5.3(5) . . . 3_775 ?
O58 Mo11 O43 Mo8 -98.2(6) . . . 3_775 ?
O56 Mo11 O43 Mo8 96.1(6) . . . 3_775 ?
O48 Mo11 O43 Mo8 175.2(5) . . . 3_775 ?
O45 Mo11 O43 Mo8 -141.9(11) 3_775 . . 3_775 ?
O60 Mo11 O43 Mo10 -44(2) . . . . ?
O59 Mo11 O43 Mo10 -97.8(6) . . . . ?
O58 Mo11 O43 Mo10 169.3(5) . . . . ?
O56 Mo11 O43 Mo10 3.6(4) . . . . ?
O48 Mo11 O43 Mo10 82.7(5) . . . . ?
O45 Mo11 O43 Mo10 125.6(11) 3_775 . . . ?
O57 Mo10 O43 P8 -173.7(11) . . . . ?
O56 Mo10 O43 P8 129.9(12) . . . . ?
O54 Mo10 O43 P8 37.6(11) . . . . ?
O52 Mo10 O43 P8 -129.2(12) 3_775 . . . ?
O62 Mo10 O43 P8 -50.3(10) 3_775 . . . ?
O44 Mo10 O43 P8 -3.9(8) 3_775 . . . ?
O57 Mo10 O43 O45 122.1(16) . . . 3_775 ?
O56 Mo10 O43 O45 65.7(13) . . . 3_775 ?
O54 Mo10 O43 O45 -26.6(14) . . . 3_775 ?
O52 Mo10 O43 O45 166.5(15) 3_775 . . 3_775 ?
O62 Mo10 O43 O45 -114.5(13) 3_775 . . 3_775 ?
O44 Mo10 O43 O45 -68.1(14) 3_775 . . 3_775 ?
O57 Mo10 O43 O42 -108.0(19) . . . 3_775 ?
O56 Mo10 O43 O42 -164.4(17) . . . 3_775 ?
O54 Mo10 O43 O42 103.2(15) . . . 3_775 ?
O52 Mo10 O43 O42 -63.6(14) 3_775 . . 3_775 ?
O62 Mo10 O43 O42 15.4(15) 3_775 . . 3_775 ?
O44 Mo10 O43 O42 61.8(15) 3_775 . . 3_775 ?
O57 Mo10 O43 Mo11 52.6(16) . . . . ?
O56 Mo10 O43 Mo11 -3.8(5) . . . . ?
O54 Mo10 O43 Mo11 -96.2(6) . . . . ?
O52 Mo10 O43 Mo11 97.0(7) 3_775 . . . ?
O62 Mo10 O43 Mo11 175.9(6) 3_775 . . . ?
O44 Mo10 O43 Mo11 -137.6(10) 3_775 . . . ?
O57 Mo10 O43 Mo8 -41.7(17) . . . 3_775 ?
O56 Mo10 O43 Mo8 -98.1(7) . . . 3_775 ?
O54 Mo10 O43 Mo8 169.5(5) . . . 3_775 ?
O52 Mo10 O43 Mo8 2.7(5) 3_775 . . 3_775 ?
O62 Mo10 O43 Mo8 81.7(6) 3_775 . . 3_775 ?
O44 Mo10 O43 Mo8 128.1(10) 3_775 . . 3_775 ?
O63 Mo12 O44 P8 -172.9(11) . . . . ?
O62 Mo12 O44 P8 126.2(13) . . . . ?
O49 Mo12 O44 P8 35.2(12) . . . . ?
O58 Mo12 O44 P8 -51.7(12) . . . . ?
O61 Mo12 O44 P8 -132.5(14) . . . . ?
O45 Mo12 O44 P8 -4.3(8) 3_775 . . . ?
O63 Mo12 O44 O45 -168.5(14) . . . 3_775 ?
O62 Mo12 O44 O45 130.6(10) . . . 3_775 ?
O49 Mo12 O44 O45 39.5(9) . . . 3_775 ?
O58 Mo12 O44 O45 -47.3(8) . . . 3_775 ?
O61 Mo12 O44 O45 -128.1(10) . . . 3_775 ?
O63 Mo12 O44 Mo9 -37.0(19) . . . 3_775 ?
O62 Mo12 O44 Mo9 -97.9(7) . . . 3_775 ?
O49 Mo12 O44 Mo9 171.0(5) . . . 3_775 ?
O58 Mo12 O44 Mo9 84.2(6) . . . 3_775 ?
O61 Mo12 O44 Mo9 3.4(5) . . . 3_775 ?
O45 Mo12 O44 Mo9 131.5(11) 3_775 . . 3_775 ?
O63 Mo12 O44 Mo10 56.5(18) . . . 3_775 ?
O62 Mo12 O44 Mo10 -4.4(5) . . . 3_775 ?
O49 Mo12 O44 Mo10 -95.4(6) . . . 3_775 ?
O58 Mo12 O44 Mo10 177.8(6) . . . 3_775 ?
O61 Mo12 O44 Mo10 97.0(7) . . . 3_775 ?
O45 Mo12 O44 Mo10 -134.9(11) 3_775 . . 3_775 ?
O53 Mo8 O46 Mo7 -152.3(10) . . . . ?
O52 Mo8 O46 Mo7 102.3(10) . . . . ?
O59 Mo8 O46 Mo7 8.3(19) 3_775 . . . ?
O51 Mo8 O46 Mo7 -53.7(10) . . . . ?
O43 Mo8 O46 Mo7 36.3(11) 3_775 . . . ?
O42 Mo8 O46 Mo7 9.5(9) . . . . ?
O50 Mo7 O46 Mo8 155.5(10) . . . . ?
O48 Mo7 O46 Mo8 -41.8(18) . . . . ?
O47 Mo7 O46 Mo8 54.5(10) . . . . ?
O49 Mo7 O46 Mo8 -105.1(11) . . . . ?
O42 Mo7 O46 Mo8 -9.8(10) . . . . ?
O45 Mo7 O46 Mo8 -39.5(10) 3_775 . . . ?
O50 Mo7 O47 Mo9 -153.9(11) . . . . ?
O48 Mo7 O47 Mo9 102.9(11) . . . . ?
O49 Mo7 O47 Mo9 5(2) . . . . ?
O46 Mo7 O47 Mo9 -53.5(11) . . . . ?
O42 Mo7 O47 Mo9 8.3(10) . . . . ?
O45 Mo7 O47 Mo9 36.1(11) 3_775 . . . ?
O55 Mo9 O47 Mo7 157.0(11) . . . . ?
O61 Mo9 O47 Mo7 -39.6(19) 3_775 . . . ?
O51 Mo9 O47 Mo7 55.3(11) . . . . ?
O54 Mo9 O47 Mo7 -104.5(11) . . . . ?
O44 Mo9 O47 Mo7 -40.4(11) 3_775 . . . ?
O50 Mo7 O48 Mo11 157.0(9) . . . . ?
O47 Mo7 O48 Mo11 -100.1(9) . . . . ?
O49 Mo7 O48 Mo11 56.3(9) . . . . ?
O46 Mo7 O48 Mo11 -5.6(18) . . . . ?
O42 Mo7 O48 Mo11 -34.0(10) . . . . ?
O45 Mo7 O48 Mo11 -8.1(8) 3_775 . . . ?
O60 Mo11 O48 Mo7 -158.7(9) . . . . ?
O59 Mo11 O48 Mo7 36.6(17) . . . . ?
O58 Mo11 O48 Mo7 -56.2(9) . . . . ?
O56 Mo11 O48 Mo7 101.2(9) . . . . ?
O43 Mo11 O48 Mo7 37.8(9) . . . . ?
O45 Mo11 O48 Mo7 8.2(8) 3_775 . . . ?
O63 Mo12 O49 Mo7 153.8(9) . . . . ?
O62 Mo12 O49 Mo7 -101.4(9) . . . . ?
O58 Mo12 O49 Mo7 53.9(9) . . . . ?
O61 Mo12 O49 Mo7 -8.6(18) . . . . ?
O44 Mo12 O49 Mo7 -36.6(10) . . . . ?
O45 Mo12 O49 Mo7 -8.1(8) 3_775 . . . ?
O50 Mo7 O49 Mo12 -158.4(9) . . . . ?
O48 Mo7 O49 Mo12 -56.8(9) . . . . ?
O47 Mo7 O49 Mo12 42.5(17) . . . . ?
O46 Mo7 O49 Mo12 102.2(9) . . . . ?
O42 Mo7 O49 Mo12 39.7(10) . . . . ?
O45 Mo7 O49 Mo12 8.3(8) 3_775 . . . ?
O55 Mo9 O51 Mo8 -154.3(10) . . . . ?
O61 Mo9 O51 Mo8 100.6(11) 3_775 . . . ?
O54 Mo9 O51 Mo8 7(2) . . . . ?
O47 Mo9 O51 Mo8 -53.9(11) . . . . ?
O44 Mo9 O51 Mo8 37.5(11) 3_775 . . . ?
O53 Mo8 O51 Mo9 157.3(11) . . . . ?
O46 Mo8 O51 Mo9 55.2(11) . . . . ?
O52 Mo8 O51 Mo9 -40.7(19) . . . . ?
O59 Mo8 O51 Mo9 -102.7(11) 3_775 . . . ?
O43 Mo8 O51 Mo9 -41.2(11) 3_775 . . . ?
O42 Mo8 O51 Mo9 -5.8(10) . . . . ?
O53 Mo8 O52 Mo10 155.6(10) . . . 3_775 ?
O46 Mo8 O52 Mo10 -100.2(10) . . . 3_775 ?
O59 Mo8 O52 Mo10 54.9(10) 3_775 . . 3_775 ?
O51 Mo8 O52 Mo10 -6.1(19) . . . 3_775 ?
O43 Mo8 O52 Mo10 -5.5(9) 3_775 . . 3_775 ?
O42 Mo8 O52 Mo10 -37.4(11) . . . 3_775 ?
O57 Mo10 O54 Mo9 157.0(9) . . . . ?
O56 Mo10 O54 Mo9 -98.6(10) . . . . ?
O52 Mo10 O54 Mo9 -4(2) 3_775 . . . ?
O62 Mo10 O54 Mo9 55.8(10) 3_775 . . . ?
O44 Mo10 O54 Mo9 -3.8(9) 3_775 . . . ?
O43 Mo10 O54 Mo9 -34.9(10) . . . . ?
O55 Mo9 O54 Mo10 -160.8(10) . . . . ?
O61 Mo9 O54 Mo10 -57.6(10) 3_775 . . . ?
O51 Mo9 O54 Mo10 37.7(19) . . . . ?
O47 Mo9 O54 Mo10 99.5(10) . . . . ?
O44 Mo9 O54 Mo10 3.9(9) 3_775 . . . ?
O57 Mo10 O56 Mo11 -153.0(10) . . . . ?
O54 Mo10 O56 Mo11 104.2(11) . . . . ?
O52 Mo10 O56 Mo11 -53.1(10) 3_775 . . . ?
O62 Mo10 O56 Mo11 6.9(19) 3_775 . . . ?
O44 Mo10 O56 Mo11 38.5(11) 3_775 . . . ?
O43 Mo10 O56 Mo11 7.5(9) . . . . ?
O60 Mo11 O56 Mo10 156.9(10) . . . . ?
O59 Mo11 O56 Mo10 53.8(11) . . . . ?
O58 Mo11 O56 Mo10 -42.2(18) . . . . ?
O48 Mo11 O56 Mo10 -104.8(11) . . . . ?
O43 Mo11 O56 Mo10 -7.7(10) . . . . ?
O45 Mo11 O56 Mo10 -41.2(11) 3_775 . . . ?
O60 Mo11 O58 Mo12 154.6(10) . . . . ?
O59 Mo11 O58 Mo12 -100.8(10) . . . . ?
O56 Mo11 O58 Mo12 -6.2(19) . . . . ?
O48 Mo11 O58 Mo12 55.3(10) . . . . ?
O43 Mo11 O58 Mo12 -36.9(11) . . . . ?
O45 Mo11 O58 Mo12 -7.3(9) 3_775 . . . ?
O63 Mo12 O58 Mo11 -157.8(10) . . . . ?
O62 Mo12 O58 Mo11 36.8(18) . . . . ?
O49 Mo12 O58 Mo11 -56.5(10) . . . . ?
O61 Mo12 O58 Mo11 102.6(10) . . . . ?
O44 Mo12 O58 Mo11 41.4(11) . . . . ?
O45 Mo12 O58 Mo11 7.3(9) 3_775 . . . ?
O60 Mo11 O59 Mo8 -153.1(10) . . . 3_775 ?
O58 Mo11 O59 Mo8 102.5(10) . . . 3_775 ?
O56 Mo11 O59 Mo8 -51.9(10) . . . 3_775 ?
O48 Mo11 O59 Mo8 11.4(19) . . . 3_775 ?
O43 Mo11 O59 Mo8 10.1(9) . . . 3_775 ?
O45 Mo11 O59 Mo8 36.8(11) 3_775 . . 3_775 ?
O63 Mo12 O61 Mo9 158.5(11) . . . 3_775 ?
O62 Mo12 O61 Mo9 55.3(11) . . . 3_775 ?
O49 Mo12 O61 Mo9 -39(2) . . . 3_775 ?
O58 Mo12 O61 Mo9 -102.2(11) . . . 3_775 ?
O44 Mo12 O61 Mo9 -7.0(10) . . . 3_775 ?
O45 Mo12 O61 Mo9 -39.4(12) 3_775 . . 3_775 ?
O63 Mo12 O62 Mo10 -151.8(10) . . . 3_775 ?
O49 Mo12 O62 Mo10 105.0(10) . . . 3_775 ?
O58 Mo12 O62 Mo10 13(2) . . . 3_775 ?
O61 Mo12 O62 Mo10 -51.4(11) . . . 3_775 ?
O44 Mo12 O62 Mo10 8.3(10) . . . 3_775 ?
O45 Mo12 O62 Mo10 39.6(11) 3_775 . . 3_775 ?
Y1 O1 P1 O3 88(2) . . . . ?
Y1 O1 P1 O2 -151.8(18) . . . . ?
Y1 O1 P1 C1 -30(2) . . . . ?
C5 O3 P1 O1 44.1(15) . . . . ?
C5 O3 P1 O2 -81.2(14) . . . . ?
C5 O3 P1 C1 167.9(13) . . . . ?
C3 O2 P1 O1 18.1(14) . . . . ?
C3 O2 P1 O3 144.3(11) . . . . ?
C3 O2 P1 C1 -107.4(12) . . . . ?
Y1 O4 P2 O6 91(2) . . . . ?
Y1 O4 P2 O5 -148(2) . . . . ?
Y1 O4 P2 C2 -28(2) . . . . ?
C9 O6 P2 O4 41.5(17) . . . . ?
C9 O6 P2 O5 -78.2(15) . . . . ?
C9 O6 P2 C2 167.3(14) . . . . ?
C7 O5 P2 O4 178.0(19) . . . . ?
C7 O5 P2 O6 -57(2) . . . . ?
C7 O5 P2 C2 54(2) . . . . ?
Y1 O7 P3 O9 -149.5(14) . . . . ?
Y1 O7 P3 O8 89.3(16) . . . . ?
Y1 O7 P3 C11 -27.8(19) . . . . ?
C15 O9 P3 O7 -167.5(13) . . . . ?
C15 O9 P3 O8 -43.5(15) . . . . ?
C15 O9 P3 C11 68.6(15) . . . . ?
C13 O8 P3 O7 51.9(15) . . . . ?
C13 O8 P3 O9 -68.2(15) . . . . ?
C13 O8 P3 C11 175.0(14) . . . . ?
Y1 O10 P4 O12 137.3(17) . . . . ?
Y1 O10 P4 O11 -102.0(18) . . . . ?
Y1 O10 P4 C12 15(2) . . . . ?
C19 O12 P4 O10 -170.9(14) . . . . ?
C19 O12 P4 O11 65.0(15) . . . . ?
C19 O12 P4 C12 -46.3(16) . . . . ?
C17 O11 P4 O10 -56.3(14) . . . . ?
C17 O11 P4 O12 63.6(13) . . . . ?
C17 O11 P4 C12 179.6(12) . . . . ?
Y1 O13 P5 O14 149.3(15) . . . . ?
Y1 O13 P5 O15 -90.3(17) . . . . ?
Y1 O13 P5 C21 33(2) . . . . ?
C23 O14 P5 O13 44.3(16) . . . . ?
C23 O14 P5 O15 -75.1(16) . . . . ?
C23 O14 P5 C21 168.9(15) . . . . ?
C25 O15 P5 O13 -168.3(15) . . . . ?
C25 O15 P5 O14 -45.5(17) . . . . ?
C25 O15 P5 C21 65.0(17) . . . . ?
Y1 O16 P6 O18 -68(2) . . . . ?
Y1 O16 P6 O17 170.1(19) . . . . ?
Y1 O16 P6 C22 49(2) . . . . ?
C29 O18 P6 O16 -55.4(18) . . . . ?
C29 O18 P6 O17 65.3(18) . . . . ?
C29 O18 P6 C22 -178.8(17) . . . . ?
C27 O17 P6 O16 178.4(17) . . . . ?
C27 O17 P6 O18 56(2) . . . . ?
C27 O17 P6 C22 -57(2) . . . . ?
O22 O23 P7 O23 -21(59) 3_676 . . 3_676 ?
O21 O23 P7 O23 -142(59) 3_676 . . 3_676 ?
O20 O23 P7 O23 97(59) 3_676 . . 3_676 ?
Mo5 O23 P7 O23 -146(59) 3_676 . . 3_676 ?
Mo6 O23 P7 O23 -24(59) 3_676 . . 3_676 ?
Mo1 O23 P7 O23 94(59) 3_676 . . 3_676 ?
O22 O23 P7 O22 180.000(4) 3_676 . . . ?
O21 O23 P7 O22 59.1(12) 3_676 . . . ?
O20 O23 P7 O22 -61.4(11) 3_676 . . . ?
Mo5 O23 P7 O22 55.6(15) 3_676 . . . ?
Mo6 O23 P7 O22 177.6(10) 3_676 . . . ?
Mo1 O23 P7 O22 -64.7(14) 3_676 . . . ?
O21 O23 P7 O22 -120.9(12) 3_676 . . 3_676 ?
O20 O23 P7 O22 118.6(11) 3_676 . . 3_676 ?
Mo5 O23 P7 O22 -124.4(15) 3_676 . . 3_676 ?
Mo6 O23 P7 O22 -2.4(10) 3_676 . . 3_676 ?
Mo1 O23 P7 O22 115.3(14) 3_676 . . 3_676 ?
O22 O23 P7 O21 120.9(12) 3_676 . . 3_676 ?
O20 O23 P7 O21 -120.5(11) 3_676 . . 3_676 ?
Mo5 O23 P7 O21 -3.4(11) 3_676 . . 3_676 ?
Mo6 O23 P7 O21 118.5(14) 3_676 . . 3_676 ?
Mo1 O23 P7 O21 -123.7(14) 3_676 . . 3_676 ?
O22 O23 P7 O21 -59.1(12) 3_676 . . . ?
O21 O23 P7 O21 180.000(8) 3_676 . . . ?
O20 O23 P7 O21 59.5(12) 3_676 . . . ?
Mo5 O23 P7 O21 176.6(11) 3_676 . . . ?
Mo6 O23 P7 O21 -61.5(14) 3_676 . . . ?
Mo1 O23 P7 O21 56.3(14) 3_676 . . . ?
O22 O23 P7 O20 61.4(11) 3_676 . . . ?
O21 O23 P7 O20 -59.5(11) 3_676 . . . ?
O20 O23 P7 O20 180.000(6) 3_676 . . . ?
Mo5 O23 P7 O20 -62.9(14) 3_676 . . . ?
Mo6 O23 P7 O20 59.0(14) 3_676 . . . ?
Mo1 O23 P7 O20 176.8(10) 3_676 . . . ?
O22 O23 P7 O20 -118.6(11) 3_676 . . 3_676 ?
O21 O23 P7 O20 120.5(11) 3_676 . . 3_676 ?
Mo5 O23 P7 O20 117.1(14) 3_676 . . 3_676 ?
Mo6 O23 P7 O20 -121.0(14) 3_676 . . 3_676 ?
Mo1 O23 P7 O20 -3.2(10) 3_676 . . 3_676 ?
O21 O22 P7 O23 122.4(12) 3_676 . . 3_676 ?
O20 O22 P7 O23 -120.4(12) 3_676 . . 3_676 ?
Mo6 O22 P7 O23 -2.6(11) . . . 3_676 ?
Mo4 O22 P7 O23 121.2(14) 3_676 . . 3_676 ?
Mo3 O22 P7 O23 -124.6(14) 3_676 . . 3_676 ?
O23 O22 P7 O23 180.000(4) 3_676 . . . ?
O21 O22 P7 O23 -57.6(12) 3_676 . . . ?
O20 O22 P7 O23 59.6(12) 3_676 . . . ?
Mo6 O22 P7 O23 177.4(11) . . . . ?
Mo4 O22 P7 O23 -58.8(14) 3_676 . . . ?
Mo3 O22 P7 O23 55.4(14) 3_676 . . . ?
O23 O22 P7 O22 113(10) 3_676 . . 3_676 ?
O21 O22 P7 O22 -124(10) 3_676 . . 3_676 ?
O20 O22 P7 O22 -7(10) 3_676 . . 3_676 ?
Mo6 O22 P7 O22 111(10) . . . 3_676 ?
Mo4 O22 P7 O22 -126(10) 3_676 . . 3_676 ?
Mo3 O22 P7 O22 -11(10) 3_676 . . 3_676 ?
O23 O22 P7 O21 -122.4(12) 3_676 . . 3_676 ?
O20 O22 P7 O21 117.2(11) 3_676 . . 3_676 ?
Mo6 O22 P7 O21 -125.0(14) . . . 3_676 ?
Mo4 O22 P7 O21 -1.2(11) 3_676 . . 3_676 ?
Mo3 O22 P7 O21 113.0(13) 3_676 . . 3_676 ?
O23 O22 P7 O21 57.6(12) 3_676 . . . ?
O21 O22 P7 O21 180.000(2) 3_676 . . . ?
O20 O22 P7 O21 -62.8(11) 3_676 . . . ?
Mo6 O22 P7 O21 55.0(14) . . . . ?
Mo4 O22 P7 O21 178.8(11) 3_676 . . . ?
Mo3 O22 P7 O21 -67.0(13) 3_676 . . . ?
O23 O22 P7 O20 -59.6(12) 3_676 . . . ?
O21 O22 P7 O20 62.8(11) 3_676 . . . ?
O20 O22 P7 O20 180.000(3) 3_676 . . . ?
Mo6 O22 P7 O20 -62.2(14) . . . . ?
Mo4 O22 P7 O20 61.5(14) 3_676 . . . ?
Mo3 O22 P7 O20 175.8(11) 3_676 . . . ?
O23 O22 P7 O20 120.4(12) 3_676 . . 3_676 ?
O21 O22 P7 O20 -117.2(11) 3_676 . . 3_676 ?
Mo6 O22 P7 O20 117.8(14) . . . 3_676 ?
Mo4 O22 P7 O20 -118.5(14) 3_676 . . 3_676 ?
Mo3 O22 P7 O20 -4.2(11) 3_676 . . 3_676 ?
O20 O21 P7 O23 121.1(12) 3_676 . . 3_676 ?
O22 O21 P7 O23 -123.1(12) 3_676 . . 3_676 ?
Mo5 O21 P7 O23 -3.4(11) . . . 3_676 ?
Mo4 O21 P7 O23 -124.3(14) . . . 3_676 ?
Mo2 O21 P7 O23 117.1(13) 3_676 . . 3_676 ?
O23 O21 P7 O23 180.000(10) 3_676 . . . ?
O20 O21 P7 O23 -58.9(12) 3_676 . . . ?
O22 O21 P7 O23 56.9(12) 3_676 . . . ?
Mo5 O21 P7 O23 176.6(11) . . . . ?
Mo4 O21 P7 O23 55.7(14) . . . . ?
Mo2 O21 P7 O23 -62.9(13) 3_676 . . . ?
O23 O21 P7 O22 -56.9(12) 3_676 . . . ?
O20 O21 P7 O22 64.2(11) 3_676 . . . ?
O22 O21 P7 O22 180.000(1) 3_676 . . . ?
Mo5 O21 P7 O22 -60.3(14) . . . . ?
Mo4 O21 P7 O22 178.7(11) . . . . ?
Mo2 O21 P7 O22 60.1(13) 3_676 . . . ?
O23 O21 P7 O22 123.1(12) 3_676 . . 3_676 ?
O20 O21 P7 O22 -115.8(11) 3_676 . . 3_676 ?
Mo5 O21 P7 O22 119.7(14) . . . 3_676 ?
Mo4 O21 P7 O22 -1.3(11) . . . 3_676 ?
Mo2 O21 P7 O22 -119.9(13) 3_676 . . 3_676 ?
O23 O21 P7 O21 168(100) 3_676 . . 3_676 ?
O20 O21 P7 O21 -71(100) 3_676 . . 3_676 ?
O22 O21 P7 O21 45(100) 3_676 . . 3_676 ?
Mo5 O21 P7 O21 165(100) . . . 3_676 ?
Mo4 O21 P7 O21 44(100) . . . 3_676 ?
Mo2 O21 P7 O21 -75(100) 3_676 . . 3_676 ?
O23 O21 P7 O20 58.9(12) 3_676 . . . ?
O20 O21 P7 O20 180.000(10) 3_676 . . . ?
O22 O21 P7 O20 -64.2(11) 3_676 . . . ?
Mo5 O21 P7 O20 55.5(14) . . . . ?
Mo4 O21 P7 O20 -65.4(14) . . . . ?
Mo2 O21 P7 O20 176.0(10) 3_676 . . . ?
O23 O21 P7 O20 -121.1(12) 3_676 . . 3_676 ?
O22 O21 P7 O20 115.8(11) 3_676 . . 3_676 ?
Mo5 O21 P7 O20 -124.5(14) . . . 3_676 ?
Mo4 O21 P7 O20 114.6(14) . . . 3_676 ?
Mo2 O21 P7 O20 -4.0(10) 3_676 . . 3_676 ?
O21 O20 P7 O23 -121.6(11) 3_676 . . 3_676 ?
O22 O20 P7 O23 121.6(11) 3_676 . . 3_676 ?
Mo1 O20 P7 O23 -3.4(11) . . . 3_676 ?
Mo2 O20 P7 O23 -125.7(14) . . . 3_676 ?
Mo3 O20 P7 O23 117.3(14) . . . 3_676 ?
O23 O20 P7 O23 180.000(7) 3_676 . . . ?
O21 O20 P7 O23 58.4(11) 3_676 . . . ?
O22 O20 P7 O23 -58.4(11) 3_676 . . . ?
Mo1 O20 P7 O23 176.6(11) . . . . ?
Mo2 O20 P7 O23 54.3(14) . . . . ?
Mo3 O20 P7 O23 -62.7(14) . . . . ?
O23 O20 P7 O22 58.4(11) 3_676 . . . ?
O21 O20 P7 O22 -63.2(11) 3_676 . . . ?
O22 O20 P7 O22 180.000(3) 3_676 . . . ?
Mo1 O20 P7 O22 55.0(14) . . . . ?
Mo2 O20 P7 O22 -67.3(13) . . . . ?
Mo3 O20 P7 O22 175.7(11) . . . . ?
O23 O20 P7 O22 -121.6(11) 3_676 . . 3_676 ?
O21 O20 P7 O22 116.8(11) 3_676 . . 3_676 ?
Mo1 O20 P7 O22 -125.0(14) . . . 3_676 ?
Mo2 O20 P7 O22 112.7(13) . . . 3_676 ?
Mo3 O20 P7 O22 -4.3(11) . . . 3_676 ?
O23 O20 P7 O21 121.6(11) 3_676 . . 3_676 ?
O22 O20 P7 O21 -116.8(11) 3_676 . . 3_676 ?
Mo1 O20 P7 O21 118.2(14) . . . 3_676 ?
Mo2 O20 P7 O21 -4.0(10) . . . 3_676 ?
Mo3 O20 P7 O21 -121.1(14) . . . 3_676 ?
O23 O20 P7 O21 -58.4(11) 3_676 . . . ?
O21 O20 P7 O21 180.000(10) 3_676 . . . ?
O22 O20 P7 O21 63.2(11) 3_676 . . . ?
Mo1 O20 P7 O21 -61.8(14) . . . . ?
Mo2 O20 P7 O21 176.0(10) . . . . ?
Mo3 O20 P7 O21 58.9(14) . . . . ?
O23 O20 P7 O20 -121(11) 3_676 . . 3_676 ?
O21 O20 P7 O20 117(11) 3_676 . . 3_676 ?
O22 O20 P7 O20 0(11) 3_676 . . 3_676 ?
Mo1 O20 P7 O20 -125(11) . . . 3_676 ?
Mo2 O20 P7 O20 113(11) . . . 3_676 ?
Mo3 O20 P7 O20 -4(10) . . . 3_676 ?
O42 O45 P8 O45 128.4(10) 3_775 . . 3_775 ?
O43 O45 P8 O45 -107.5(8) 3_775 . . 3_775 ?
O44 O45 P8 O45 7.9(9) 3_775 . . 3_775 ?
Mo7 O45 P8 O45 132.4(11) 3_775 . . 3_775 ?
Mo11 O45 P8 O45 -103.4(7) 3_775 . . 3_775 ?
Mo12 O45 P8 O45 12.9(11) 3_775 . . 3_775 ?
O43 O45 P8 O42 124.1(12) 3_775 . . 3_775 ?
O44 O45 P8 O42 -120.5(12) 3_775 . . 3_775 ?
Mo7 O45 P8 O42 4.0(10) 3_775 . . 3_775 ?
Mo11 O45 P8 O42 128.2(14) 3_775 . . 3_775 ?
Mo12 O45 P8 O42 -115.5(13) 3_775 . . 3_775 ?
O42 O45 P8 O42 180.000(3) 3_775 . . . ?
O43 O45 P8 O42 -55.9(12) 3_775 . . . ?
O44 O45 P8 O42 59.5(12) 3_775 . . . ?
Mo7 O45 P8 O42 -176.0(10) 3_775 . . . ?
Mo11 O45 P8 O42 -51.8(14) 3_775 . . . ?
Mo12 O45 P8 O42 64.5(13) 3_775 . . . ?
O42 O45 P8 O43 55.9(12) 3_775 . . . ?
O43 O45 P8 O43 180.000(2) 3_775 . . . ?
O44 O45 P8 O43 -64.6(11) 3_775 . . . ?
Mo7 O45 P8 O43 59.9(14) 3_775 . . . ?
Mo11 O45 P8 O43 -175.9(10) 3_775 . . . ?
Mo12 O45 P8 O43 -59.6(13) 3_775 . . . ?
O42 O45 P8 O43 -124.1(12) 3_775 . . 3_775 ?
O44 O45 P8 O43 115.4(11) 3_775 . . 3_775 ?
Mo7 O45 P8 O43 -120.1(14) 3_775 . . 3_775 ?
Mo11 O45 P8 O43 4.1(10) 3_775 . . 3_775 ?
Mo12 O45 P8 O43 120.4(13) 3_775 . . 3_775 ?
O42 O45 P8 O44 120.5(12) 3_775 . . 3_775 ?
O43 O45 P8 O44 -115.4(11) 3_775 . . 3_775 ?
Mo7 O45 P8 O44 124.5(13) 3_775 . . 3_775 ?
Mo11 O45 P8 O44 -111.3(13) 3_775 . . 3_775 ?
Mo12 O45 P8 O44 5.0(10) 3_775 . . 3_775 ?
O42 O45 P8 O44 -59.5(12) 3_775 . . . ?
O43 O45 P8 O44 64.6(11) 3_775 . . . ?
O44 O45 P8 O44 180.0 3_775 . . . ?
Mo7 O45 P8 O44 -55.5(13) 3_775 . . . ?
Mo11 O45 P8 O44 68.7(13) 3_775 . . . ?
Mo12 O45 P8 O44 -175.0(10) 3_775 . . . ?
O43 O42 P8 O45 -125.4(11) 3_775 . . 3_775 ?
Mo7 O42 P8 O45 4.2(11) . . . 3_775 ?
Mo8 O42 P8 O45 -121.7(13) . . . 3_775 ?
O45 O42 P8 O45 180.000(4) 3_775 . . . ?
O43 O42 P8 O45 54.6(11) 3_775 . . . ?
Mo7 O42 P8 O45 -175.8(11) . . . . ?
Mo8 O42 P8 O45 58.3(13) . . . . ?
O45 O42 P8 O42 61(53) 3_775 . . 3_775 ?
O43 O42 P8 O42 -64(53) 3_775 . . 3_775 ?
Mo7 O42 P8 O42 66(53) . . . 3_775 ?
Mo8 O42 P8 O42 -60(53) . . . 3_775 ?
O45 O42 P8 O43 -54.6(11) 3_775 . . . ?
O43 O42 P8 O43 180.000(5) 3_775 . . . ?
Mo7 O42 P8 O43 -50.4(15) . . . . ?
Mo8 O42 P8 O43 -176.2(10) . . . . ?
O45 O42 P8 O43 125.4(11) 3_775 . . 3_775 ?
Mo7 O42 P8 O43 129.6(15) . . . 3_775 ?
Mo8 O42 P8 O43 3.8(10) . . . 3_775 ?
O45 O42 P8 O44 -120.6(11) 3_775 . . 3_775 ?
O43 O42 P8 O44 113.9(11) 3_775 . . 3_775 ?
Mo7 O42 P8 O44 -116.5(15) . . . 3_775 ?
Mo8 O42 P8 O44 117.7(13) . . . 3_775 ?
O45 O42 P8 O44 59.4(11) 3_775 . . . ?
O43 O42 P8 O44 -66.1(11) 3_775 . . . ?
Mo7 O42 P8 O44 63.5(14) . . . . ?
Mo8 O42 P8 O44 -62.3(13) . . . . ?
O42 O43 P8 O45 127.0(11) 3_775 . . 3_775 ?
Mo11 O43 P8 O45 4.3(11) . . . 3_775 ?
Mo8 O43 P8 O45 130.9(14) 3_775 . . 3_775 ?
Mo10 O43 P8 O45 -112.9(12) . . . 3_775 ?
O45 O43 P8 O45 180.000(3) 3_775 . . . ?
O42 O43 P8 O45 -53.0(11) 3_775 . . . ?
Mo11 O43 P8 O45 -175.7(11) . . . . ?
Mo8 O43 P8 O45 -49.1(14) 3_775 . . . ?
Mo10 O43 P8 O45 67.1(12) . . . . ?
O45 O43 P8 O42 -127.0(11) 3_775 . . 3_775 ?
Mo11 O43 P8 O42 -122.7(14) . . . 3_775 ?
Mo8 O43 P8 O42 3.9(10) 3_775 . . 3_775 ?
Mo10 O43 P8 O42 120.1(12) . . . 3_775 ?
O45 O43 P8 O42 53.0(11) 3_775 . . . ?
O42 O43 P8 O42 180.000(5) 3_775 . . . ?
Mo11 O43 P8 O42 57.3(14) . . . . ?
Mo8 O43 P8 O42 -176.1(10) 3_775 . . . ?
Mo10 O43 P8 O42 -59.9(12) . . . . ?
O45 O43 P8 O43 -27(100) 3_775 . . 3_775 ?
O42 O43 P8 O43 100(100) 3_775 . . 3_775 ?
Mo11 O43 P8 O43 -22(100) . . . 3_775 ?
Mo8 O43 P8 O43 104(100) 3_775 . . 3_775 ?
Mo10 O43 P8 O43 -140(100) . . . 3_775 ?
O45 O43 P8 O44 117.3(11) 3_775 . . 3_775 ?
O42 O43 P8 O44 -115.7(11) 3_775 . . 3_775 ?
Mo11 O43 P8 O44 121.6(14) . . . 3_775 ?
Mo8 O43 P8 O44 -111.8(12) 3_775 . . 3_775 ?
Mo10 O43 P8 O44 4.4(10) . . . 3_775 ?
O45 O43 P8 O44 -62.7(11) 3_775 . . . ?
O42 O43 P8 O44 64.3(11) 3_775 . . . ?
Mo11 O43 P8 O44 -58.4(14) . . . . ?
Mo8 O43 P8 O44 68.2(12) 3_775 . . . ?
Mo10 O43 P8 O44 -175.6(10) . . . . ?
Mo12 O44 P8 O45 5.3(10) . . . 3_775 ?
Mo9 O44 P8 O45 -118.4(13) 3_775 . . 3_775 ?
Mo10 O44 P8 O45 123.9(13) 3_775 . . 3_775 ?
O45 O44 P8 O45 180.000(1) 3_775 . . . ?
Mo12 O44 P8 O45 -174.7(10) . . . . ?
Mo9 O44 P8 O45 61.6(13) 3_775 . . . ?
Mo10 O44 P8 O45 -56.1(13) 3_775 . . . ?
O45 O44 P8 O42 124.2(11) 3_775 . . 3_775 ?
Mo12 O44 P8 O42 129.5(14) . . . 3_775 ?
Mo9 O44 P8 O42 5.8(11) 3_775 . . 3_775 ?
Mo10 O44 P8 O42 -111.9(13) 3_775 . . 3_775 ?
O45 O44 P8 O42 -55.8(11) 3_775 . . . ?
Mo12 O44 P8 O42 -50.5(14) . . . . ?
Mo9 O44 P8 O42 -174.2(11) 3_775 . . . ?
Mo10 O44 P8 O42 68.1(13) 3_775 . . . ?
O45 O44 P8 O43 60.6(10) 3_775 . . . ?
Mo12 O44 P8 O43 65.9(13) . . . . ?
Mo9 O44 P8 O43 -57.8(13) 3_775 . . . ?
Mo10 O44 P8 O43 -175.5(10) 3_775 . . . ?
O45 O44 P8 O43 -119.4(10) 3_775 . . 3_775 ?
Mo12 O44 P8 O43 -114.1(13) . . . 3_775 ?
Mo9 O44 P8 O43 122.2(13) 3_775 . . 3_775 ?
Mo10 O44 P8 O43 4.5(10) 3_775 . . 3_775 ?
O45 O44 P8 O44 -44(100) 3_775 . . 3_775 ?
Mo12 O44 P8 O44 -39(100) . . . 3_775 ?
Mo9 O44 P8 O44 -163(100) 3_775 . . 3_775 ?
Mo10 O44 P8 O44 79(100) 3_775 . . 3_775 ?
O1 P1 C1 C2 66.0(13) . . . . ?
O3 P1 C1 C2 -58.8(13) . . . . ?
O2 P1 C1 C2 -168.6(11) . . . . ?
P1 C1 C2 P2 -81.2(15) . . . . ?
O4 P2 C2 C1 51.8(15) . . . . ?
O6 P2 C2 C1 -74.5(14) . . . . ?
O5 P2 C2 C1 170.1(12) . . . . ?
P1 O2 C3 C4 -89.7(16) . . . . ?
P1 O3 C5 C6 123.8(17) . . . . ?
P2 O5 C7 C8 -166.2(17) . . . . ?
P2 O6 C9 C10 179.1(15) . . . . ?
O7 P3 C11 C12 -58.5(15) . . . . ?
O9 P3 C11 C12 61.8(14) . . . . ?
O8 P3 C11 C12 178.0(12) . . . . ?
P3 C11 C12 P4 92.5(14) . . . . ?
O10 P4 C12 C11 -55.4(14) . . . . ?
O12 P4 C12 C11 -176.0(11) . . . . ?
O11 P4 C12 C11 68.6(13) . . . . ?
P3 O8 C13 C14 169.2(15) . . . . ?
P3 O9 C15 C16 -155.9(15) . . . . ?
P4 O11 C17 C18 -158.9(12) . . . . ?
P4 O12 C19 C20 -172.5(16) . . . . ?
O13 P5 C21 C22 -70.3(17) . . . . ?
O14 P5 C21 C22 167.1(15) . . . . ?
O15 P5 C21 C22 51.7(17) . . . . ?
P5 C21 C22 P6 82.0(18) . . . . ?
O16 P6 C22 C21 -57.2(18) . . . . ?
O18 P6 C22 C21 64.1(16) . . . . ?
O17 P6 C22 C21 -178.4(14) . . . . ?
P5 O14 C23 C24 -163.7(17) . . . . ?
P5 O15 C25 C26 -179.9(16) . . . . ?
P6 O17 C27 C28 114(2) . . . . ?
P6 O18 C29 C30 150.6(18) . . . . ?
